data_4126343
loop_
_publ_author_name
'Moussawi, Mhamad Aly'
'Leclerc-Laronze, Nathalie'
'Floquet, S\'ebastien'
'Abramov, Pavel A.'
'Sokolov, Maxim Nailyevich'
'Cordier, Stephane'
'Ponchel, Anne'
'Monflier, Eric'
'Bricout, Herve'
'Landy, David'
'Haouas, Mohamed'
'Marrot, Jerome'
'Cadot, Emmanuel'

_publ_section_title
;
 Polyoxometalate, Cationic Cluster and &#xF067;\g-Cyclodextrin. From
 Primary Interactions to Supramolecular Hybrid Materials.
;
_journal_name_full 'Journal of the American Chemical Society'
_journal_paper_doi 10.1021/jacs.7b07317
_journal_year 2017
_chemical_absolute_configuration ad
_chemical_formula_sum 'C96 H206 Cl1.2 Cs Na6.2 O165 P2 W18'
_chemical_formula_weight 7689.82
_space_group_crystal_system orthorhombic
_space_group_IT_number 19
_space_group_name_Hall 'P 2ac 2ab'
_space_group_name_H-M_alt 'P 21 21 21'
_symmetry_space_group_name_Hall 'P 2ac 2ab'
_symmetry_space_group_name_H-M 'P 21 21 21'
_audit_creation_method SHELXL-2014/7
_cell_angle_alpha 90
_cell_angle_beta 90
_cell_angle_gamma 90
_cell_formula_units_Z 4
_cell_length_a 17.2589(16)
_cell_length_b 31.374(3)
_cell_length_c 41.297(3)
_cell_measurement_reflns_used 9493
_cell_measurement_temperature 200(2)
_cell_measurement_theta_max 25.02
_cell_measurement_theta_min 2.33
_cell_volume 22362(3)
_computing_cell_refinement 'Bruker SAINT'
_computing_data_collection 'Bruker APEX3'
_computing_data_reduction 'Bruker SAINT'
_computing_molecular_graphics 'Bruker SHELXTL'
_computing_publication_material 'Bruker SHELXTL'
_computing_structure_refinement 'SHELXL-2014/7 (Sheldrick, 2014)'
_computing_structure_solution 'SHELXT (Sheldrick 2015)'
_diffrn_ambient_temperature 200(2)
_diffrn_measured_fraction_theta_full 0.968
_diffrn_measured_fraction_theta_max 0.968
_diffrn_measurement_device_type 'Bruker D8 Venture'
_diffrn_measurement_method '\f and \w scans'
_diffrn_radiation_type MoK\a
_diffrn_radiation_wavelength 0.71073
_diffrn_reflns_av_R_equivalents 0.1167
_diffrn_reflns_av_unetI/netI 0.0810
_diffrn_reflns_Laue_measured_fraction_full 0.968
_diffrn_reflns_Laue_measured_fraction_max 0.968
_diffrn_reflns_limit_h_max 20
_diffrn_reflns_limit_h_min -20
_diffrn_reflns_limit_k_max 37
_diffrn_reflns_limit_k_min -37
_diffrn_reflns_limit_l_max 32
_diffrn_reflns_limit_l_min -47
_diffrn_reflns_number 249509
_diffrn_reflns_point_group_measured_fraction_full 0.973
_diffrn_reflns_point_group_measured_fraction_max 0.973
_diffrn_reflns_theta_full 25.061
_diffrn_reflns_theta_max 25.061
_diffrn_reflns_theta_min 2.183
_diffrn_source microsource
_exptl_absorpt_coefficient_mu 9.529
_exptl_absorpt_correction_type multi-scan
_exptl_absorpt_process_details SADABS-2014/5
_exptl_crystal_colour blue
_exptl_crystal_density_diffrn 2.284
_exptl_crystal_description platelet
_exptl_crystal_F_000 14430
_exptl_crystal_size_max 0.300
_exptl_crystal_size_mid 0.040
_exptl_crystal_size_min 0.020
_exptl_transmission_factor_max 0.7452
_exptl_transmission_factor_min 0.4689
_refine_diff_density_max 6.344
_refine_diff_density_min -6.723
_refine_diff_density_rms 0.575
_refine_ls_abs_structure_details
; 
 Refined as an inversion twin. 
;
_refine_ls_abs_structure_Flack 0.213(13)
_refine_ls_extinction_method none
_refine_ls_goodness_of_fit_ref 1.109
_refine_ls_hydrogen_treatment undef
_refine_ls_matrix_type full
_refine_ls_number_parameters 2330
_refine_ls_number_reflns 38493
_refine_ls_number_restraints 2915
_refine_ls_restrained_S_all 1.074
_refine_ls_R_factor_all 0.1451
_refine_ls_R_factor_gt 0.1302
_refine_ls_shift/su_max 0.017
_refine_ls_shift/su_mean 0.001
_refine_ls_structure_factor_coef Fsqd
_refine_ls_weighting_details 'w=1/[\s^2^(Fo^2^)+(0.0933P)^2^+4675.1694P] where P=(Fo^2^+2Fc^2^)/3'
_refine_ls_weighting_scheme calc
_refine_ls_wR_factor_gt 0.3100
_refine_ls_wR_factor_ref 0.3181
_reflns_Friedel_coverage 0.878
_reflns_Friedel_fraction_full 0.978
_reflns_Friedel_fraction_max 0.978
_reflns_number_gt 32586
_reflns_number_total 38493
_reflns_threshold_expression 'I > 2\s(I)'
_cod_data_source_file nl86.cif
_cod_data_source_block nl86
_cod_original_formula_sum 'C96 H206 Cl1.20 Cs Na6.20 O165 P2 W18'
_cod_database_code 4126343
_shelx_shelxl_version_number 2014/7
_shelx_space_group_comment
; 
The symmetry employed for this shelxl refinement is uniquely defined 
by the following loop, which should always be used as a source of 
symmetry information in preference to the above space-group names. 
They are only intended as comments. 
;
_shelx_estimated_absorpt_t_min 0.162
_shelx_estimated_absorpt_t_max 0.832
_exptl_absorpt_special_details 'Blessing, Acta Cryst. (1995) A51, 33-38'

loop_
_space_group_symop_operation_xyz
'x, y, z'
'-x+1/2, -y, z+1/2'
'-x, y+1/2, -z+1/2'
'x+1/2, -y+1/2, -z'

loop_
_atom_site_label
_atom_site_type_symbol
_atom_site_fract_x
_atom_site_fract_y
_atom_site_fract_z
_atom_site_U_iso_or_equiv
_atom_site_adp_type
_atom_site_occupancy
_atom_site_site_symmetry_order
_atom_site_calc_flag
_atom_site_refinement_flags_posn
_atom_site_refinement_flags_adp
W1 W 0.39087(7) 0.14415(3) 0.17699(3) 0.0310(3) Uani 1 1 d . U
W2 W 0.48902(6) 0.14408(3) 0.10608(2) 0.0243(2) Uani 1 1 d . U
W3 W 0.58675(7) 0.14180(3) 0.17705(3) 0.0290(3) Uani 1 1 d . U
W4 W 0.68684(6) 0.04251(3) 0.15059(3) 0.0249(2) Uani 1 1 d . U
W5 W 0.57878(6) 0.04452(3) 0.22752(2) 0.0240(3) Uani 1 1 d . U
W6 W 0.38459(6) 0.04665(3) 0.22667(3) 0.0282(3) Uani 1 1 d . U
W7 W 0.27869(6) 0.04956(3) 0.14896(3) 0.0286(3) Uani 1 1 d . U
W8 W 0.37764(6) 0.04956(3) 0.07909(2) 0.0246(2) Uani 1 1 d . U
W9 W 0.59057(5) 0.04656(3) 0.08000(2) 0.0233(2) Uani 1 1 d . U
W10 W 0.58300(5) -0.07291(3) 0.07902(2) 0.0262(2) Uani 1 1 d . U
W11 W 0.68010(5) -0.07728(3) 0.14922(3) 0.0228(2) Uani 1 1 d . U
W12 W 0.57242(6) -0.07465(3) 0.22597(2) 0.0248(3) Uani 1 1 d . U
W13 W 0.37732(6) -0.07281(3) 0.22587(3) 0.0301(3) Uani 1 1 d . U
W14 W 0.27291(6) -0.07039(3) 0.14837(3) 0.0315(3) Uani 1 1 d . U
W15 W 0.36986(6) -0.06990(3) 0.07851(3) 0.0277(3) Uani 1 1 d . U
W16 W 0.47019(6) -0.16969(3) 0.10335(3) 0.0318(3) Uani 1 1 d . U
W17 W 0.56841(6) -0.17175(3) 0.17440(3) 0.0269(3) Uani 1 1 d . U
W18 W 0.37296(6) -0.16934(3) 0.17489(3) 0.0357(3) Uani 1 1 d . U
P1 P 0.4814(4) 0.05049(16) 0.15249(14) 0.0213(11) Uani 1 1 d . U
P2 P 0.4778(4) -0.07725(17) 0.15061(15) 0.0227(11) Uani 1 1 d . U
O1 O 0.3235(11) 0.1822(5) 0.1926(5) 0.034(3) Uani 1 1 d . U
O2 O 0.4077(10) 0.1694(5) 0.1345(4) 0.027(2) Uani 1 1 d . U
O3 O 0.3956(11) 0.1020(5) 0.2095(4) 0.030(2) Uani 1 1 d . U
O4 O 0.4805(11) 0.1723(5) 0.1908(4) 0.0285(13) Uani 1 1 d . U
O5 O 0.3212(9) 0.1056(5) 0.1550(4) 0.0278(16) Uani 1 1 d . U
O6 O 0.4884(9) 0.1012(4) 0.1530(4) 0.0217(15) Uani 1 1 d . U
O7 O 0.4915(9) 0.1804(4) 0.0786(4) 0.0235(17) Uani 1 1 d . U
O8 O 0.5656(10) 0.1657(5) 0.1346(4) 0.025(2) Uani 1 1 d . U
O9 O 0.5653(9) 0.1047(5) 0.0920(4) 0.0212(19) Uani 1 1 d . U
O10 O 0.4175(9) 0.1039(5) 0.0895(4) 0.0196(19) Uani 1 1 d . U
O11 O 0.6544(10) 0.1758(5) 0.1892(4) 0.030(2) Uani 1 1 d . U
O12 O 0.6507(10) 0.1021(5) 0.1602(4) 0.027(2) Uani 1 1 d . U
O13 O 0.5763(11) 0.1025(5) 0.2089(4) 0.027(2) Uani 1 1 d . U
O14 O 0.6902(9) -0.0064(5) 0.1409(4) 0.026(2) Uani 1 1 d . U
O15 O 0.7959(10) 0.0535(6) 0.1596(4) 0.036(3) Uani 1 1 d . U
O16 O 0.6834(9) 0.0533(5) 0.1053(4) 0.022(2) Uani 1 1 d . U
O17 O 0.6496(10) 0.0316(5) 0.1940(4) 0.027(2) Uani 1 1 d . U
O18 O 0.5553(10) 0.0372(5) 0.1338(4) 0.0285(13) Uani 1 1 d . U
O19 O 0.6390(11) 0.0535(5) 0.2586(4) 0.031(3) Uani 1 1 d . U
O20 O 0.5693(9) -0.0075(5) 0.2321(4) 0.025(2) Uani 1 1 d . U
O21 O 0.4775(10) 0.0517(4) 0.2501(4) 0.0222(19) Uani 1 1 d . U
O22 O 0.4831(10) 0.0358(4) 0.1877(3) 0.0199(17) Uani 1 1 d . U
O23 O 0.3914(10) -0.0067(5) 0.2327(4) 0.026(2) Uani 1 1 d . U
O24 O 0.3211(10) 0.0590(5) 0.2595(4) 0.0279(15) Uani 1 1 d . U
O25 O 0.3149(10) 0.0384(5) 0.1908(4) 0.028(2) Uani 1 1 d . U
O26 O 0.1841(9) 0.0564(4) 0.1558(4) 0.023(3) Uani 1 1 d . U
O27 O 0.2727(9) -0.0060(5) 0.1445(4) 0.029(2) Uani 1 1 d . U
O28 O 0.2836(10) 0.0599(5) 0.1025(4) 0.028(2) Uani 1 1 d . U
O29 O 0.4025(10) 0.0342(5) 0.1347(4) 0.0253(18) Uani 1 1 d . U
O30 O 0.3429(10) 0.0607(6) 0.0400(4) 0.033(3) Uani 1 1 d . U
O31 O 0.3634(10) -0.0053(5) 0.0785(4) 0.0304(14) Uani 1 1 d . U
O32 O 0.4906(9) 0.0434(5) 0.0728(4) 0.0259(12) Uani 1 1 d . U
O33 O 0.5984(9) -0.0060(5) 0.0797(4) 0.0235(17) Uani 1 1 d . U
O34 O 0.6210(10) 0.0531(6) 0.0432(4) 0.031(3) Uani 1 1 d . U
O35 O 0.6147(10) -0.0836(5) 0.0396(4) 0.028(3) Uani 1 1 d . U
O36 O 0.4875(10) -0.0630(5) 0.0721(4) 0.0286(16) Uani 1 1 d . U
O37 O 0.6745(9) -0.0843(5) 0.1042(4) 0.024(2) Uani 1 1 d . U
O38 O 0.5566(11) -0.1326(5) 0.0890(4) 0.0335(15) Uani 1 1 d . U
O39 O 0.5510(9) -0.0654(5) 0.1333(4) 0.0203(17) Uani 1 1 d . U
O40 O 0.7718(9) -0.0926(5) 0.1576(4) 0.022(3) Uani 1 1 d . U
O41 O 0.6394(10) -0.1353(5) 0.1556(4) 0.030(2) Uani 1 1 d . U
O42 O 0.6451(10) -0.0663(6) 0.1928(4) 0.031(2) Uani 1 1 d . U
O43 O 0.6352(11) -0.0881(6) 0.2584(4) 0.037(3) Uani 1 1 d . U
O44 O 0.5642(10) -0.1318(5) 0.2098(4) 0.0279(15) Uani 1 1 d . U
O45 O 0.4704(11) -0.0839(5) 0.2473(4) 0.028(2) Uani 1 1 d . U
O46 O 0.4748(10) -0.0636(5) 0.1874(4) 0.0242(18) Uani 1 1 d . U
O47 O 0.3159(10) -0.0814(5) 0.2557(5) 0.030(2) Uani 1 1 d . U
O48 O 0.3117(10) -0.0631(5) 0.1903(4) 0.028(2) Uani 1 1 d . U
O49 O 0.3832(10) -0.1303(5) 0.2103(5) 0.028(2) Uani 1 1 d . U
O50 O 0.1840(10) -0.0749(5) 0.1518(5) 0.035(2) Uani 1 1 d . U
O51 O 0.2719(10) -0.0762(5) 0.1029(5) 0.031(2) Uani 1 1 d . U
O52 O 0.2951(10) -0.1272(5) 0.1546(5) 0.034(2) Uani 1 1 d . U
O53 O 0.4020(9) -0.0617(5) 0.1361(4) 0.0230(18) Uani 1 1 d . U
O54 O 0.3324(10) -0.0805(6) 0.0407(4) 0.033(3) Uani 1 1 d . U
O55 O 0.4016(10) -0.1272(5) 0.0873(4) 0.031(2) Uani 1 1 d . U
O56 O 0.4694(11) -0.2072(5) 0.0711(4) 0.032(3) Uani 1 1 d . U
O57 O 0.3968(11) -0.1924(5) 0.1329(5) 0.037(2) Uani 1 1 d . U
O58 O 0.5454(10) -0.1965(5) 0.1325(4) 0.031(2) Uani 1 1 d . U
O59 O 0.4735(10) -0.1258(4) 0.1505(4) 0.0264(16) Uani 1 1 d . U
O60 O 0.6260(10) -0.2093(5) 0.1910(5) 0.031(3) Uani 1 1 d . U
O61 O 0.4680(10) -0.1930(5) 0.1891(4) 0.030(2) Uani 1 1 d . U
O62 O 0.3132(9) -0.2051(5) 0.1907(4) 0.0259(12) Uani 1 1 d . U
O1A O 0.6403(6) -0.1934(5) 0.3218(4) 0.032(2) Uani 1 1 d D U
C2A C 0.6980(16) -0.2188(8) 0.3093(7) 0.033(2) Uani 1 1 d . U
O3A O 0.7187(11) -0.2054(5) 0.2730(5) 0.033(2) Uani 1 1 d . U
C4A C 0.7440(14) -0.1645(8) 0.2710(7) 0.0284(19) Uani 1 1 d . U
C5A C 0.8284(14) -0.1609(7) 0.2883(7) 0.0277(18) Uani 1 1 d . U
C6A C 0.8111(17) -0.1759(8) 0.3252(7) 0.035(2) Uani 1 1 d . U
C7A C 0.7748(17) -0.2204(8) 0.3262(7) 0.035(2) Uani 1 1 d . U
O8A O 0.8624(10) -0.1226(5) 0.2904(5) 0.032(2) Uani 1 1 d . U
C9A C 0.9265(16) -0.1189(9) 0.2688(7) 0.035(2) Uani 1 1 d . U
O10A O 0.9123(11) -0.0941(5) 0.2390(4) 0.0335(15) Uani 1 1 d . U
C11A C 0.8776(16) -0.0528(8) 0.2510(7) 0.033(2) Uani 1 1 d . U
C12A C 0.9535(16) -0.0288(8) 0.2642(7) 0.036(2) Uani 1 1 d . U
C13A C 0.9817(16) -0.0516(8) 0.2953(6) 0.035(2) Uani 1 1 d . U
C14A C 0.9962(15) -0.0986(9) 0.2894(6) 0.035(2) Uani 1 1 d . U
O15A O 0.9332(10) 0.0157(6) 0.2758(4) 0.033(2) Uani 1 1 d . U
C16A C 0.9695(16) 0.0460(8) 0.2570(7) 0.038(2) Uani 1 1 d . U
O17A O 0.9044(10) 0.0662(6) 0.2380(4) 0.034(2) Uani 1 1 d . U
C18A C 0.8439(16) 0.0872(9) 0.2544(7) 0.037(2) Uani 1 1 d . U
C19A C 0.8800(16) 0.1199(9) 0.2781(7) 0.0341(19) Uani 1 1 d . U
C20A C 0.9366(16) 0.0973(8) 0.3010(7) 0.035(2) Uani 1 1 d . U
C21A C 1.0044(15) 0.0769(8) 0.2822(7) 0.037(2) Uani 1 1 d . U
O22A O 0.8174(11) 0.1379(6) 0.2988(4) 0.034(2) Uani 1 1 d . U
C23A C 0.7908(15) 0.1805(8) 0.2949(7) 0.0324(18) Uani 1 1 d . U
O24A O 0.7182(9) 0.1805(5) 0.2828(4) 0.0259(12) Uani 1 1 d . U
C25A C 0.6643(15) 0.1627(9) 0.3020(7) 0.034(2) Uani 1 1 d . U
C26A C 0.6587(15) 0.1853(8) 0.3321(7) 0.033(2) Uani 1 1 d . U
C27A C 0.7345(15) 0.1875(8) 0.3484(7) 0.033(2) Uani 1 1 d . U
C28A C 0.7955(15) 0.2065(9) 0.3229(7) 0.034(2) Uani 1 1 d . U
O29A O 0.5972(10) 0.1706(5) 0.3526(5) 0.033(2) Uani 1 1 d . U
C30A C 0.5345(16) 0.1970(8) 0.3593(7) 0.034(2) Uani 1 1 d . U
O31A O 0.4665(9) 0.1845(3) 0.3449(4) 0.034(2) Uani 1 1 d D U
C32A C 0.4395(7) 0.1439(4) 0.3528(2) 0.0320(19) Uani 1 1 d D U
C33A C 0.4257(13) 0.1386(7) 0.3885(3) 0.0277(18) Uani 1 1 d D U
C34A C 0.4933(11) 0.1509(4) 0.4060(6) 0.0329(19) Uani 1 1 d D U
C35A C 0.5272(12) 0.1938(4) 0.3978(6) 0.033(2) Uani 1 1 d D U
O36A O 0.3957(10) 0.1010(5) 0.3981(4) 0.027(2) Uani 1 1 d . U
C37A C 0.3191(15) 0.0975(8) 0.4083(7) 0.0307(19) Uani 1 1 d . U
O38A O 0.2746(9) 0.0679(3) 0.3861(5) 0.035(2) Uani 1 1 d D U
C39A C 0.3029(10) 0.0259(3) 0.3824(3) 0.045(2) Uani 1 1 d D U
C40A C 0.3032(17) 0.0054(8) 0.4130(7) 0.040(2) Uani 1 1 d . U
C41A C 0.3414(12) 0.0281(4) 0.4368(7) 0.031(2) Uani 1 1 d D U
C42A C 0.3134(12) 0.0730(4) 0.4407(7) 0.031(2) Uani 1 1 d D U
O43A O 0.3416(11) -0.0354(6) 0.4133(5) 0.038(3) Uani 1 1 d . U
C44A C 0.2884(17) -0.0741(8) 0.4203(7) 0.037(2) Uani 1 1 d . U
O45A O 0.2616(11) -0.0954(6) 0.3955(5) 0.039(2) Uani 1 1 d . U
C46A C 0.3236(10) -0.1056(7) 0.3702(4) 0.038(2) Uani 1 1 d D U
C47A C 0.3681(17) -0.1429(9) 0.3898(7) 0.039(2) Uani 1 1 d . U
C48A C 0.4036(18) -0.1221(9) 0.4164(8) 0.042(2) Uani 1 1 d . U
C49A C 0.3465(10) -0.1040(6) 0.4426(4) 0.040(2) Uani 1 1 d D U
O50A O 0.4315(11) -0.1542(6) 0.3638(5) 0.038(2) Uani 1 1 d . U
C51A C 0.4184(17) -0.1992(8) 0.3511(7) 0.037(2) Uani 1 1 d . U
O52A O 0.4300(11) -0.1962(5) 0.3154(4) 0.031(2) Uani 1 1 d . U
C53A C 0.5048(16) -0.1818(8) 0.3075(7) 0.036(2) Uani 1 1 d D U
C54A C 0.5660(7) -0.2091(6) 0.3292(6) 0.032(2) Uani 1 1 d D U
C55A C 0.5488(16) -0.2152(8) 0.3618(6) 0.031(2) Uani 1 1 d . U
C56A C 0.4663(18) -0.2302(8) 0.3635(7) 0.038(2) Uani 1 1 d . U
C57A C 0.7544(16) -0.1537(9) 0.2359(7) 0.0349(19) Uani 1 1 d . U
O58A O 0.8067(13) -0.1854(7) 0.2205(5) 0.052(3) Uani 1 1 d . U
O59A O 0.8851(12) -0.1769(6) 0.3414(5) 0.047(3) Uani 1 1 d . U
O60A O 0.7614(14) -0.2337(7) 0.3585(5) 0.056(4) Uani 1 1 d . U
C61A C 0.8549(16) -0.0336(9) 0.2173(7) 0.0349(19) Uani 1 1 d . U
O62A O 0.9304(14) -0.0235(11) 0.1980(6) 0.082(5) Uani 1 1 d . U
O63A O 1.0418(11) -0.0364(7) 0.3104(5) 0.042(3) Uani 1 1 d . U
O64A O 1.0077(11) -0.1217(6) 0.3172(4) 0.037(3) Uani 1 1 d . U
C65A C 0.7865(11) 0.1090(5) 0.2341(4) 0.036(2) Uani 1 1 d D U
O66A O 0.8243(8) 0.1394(4) 0.2144(3) 0.0286(16) Uani 1 1 d D U
O67A O 0.9679(11) 0.1297(5) 0.3235(4) 0.037(3) Uani 1 1 d . U
O68A O 1.0541(10) 0.0569(6) 0.3014(5) 0.036(3) Uani 1 1 d . U
C69A C 0.5802(15) 0.1596(8) 0.2790(7) 0.033(3) Uani 1 1 d . U
O70A O 0.5620(10) 0.2050(5) 0.2751(5) 0.035(2) Uani 1 1 d . U
O71A O 0.7359(10) 0.2067(5) 0.3755(5) 0.0304(14) Uani 1 1 d . U
O72A O 0.8675(10) 0.2006(5) 0.3401(4) 0.0235(17) Uani 1 1 d . U
C73A C 0.3730(8) 0.1348(7) 0.3304(4) 0.029(2) Uani 1 1 d D U
O74A O 0.3081(10) 0.1625(5) 0.3348(4) 0.0304(14) Uani 1 1 d D U
O75A O 0.4792(12) 0.1500(7) 0.4421(5) 0.052(4) Uani 1 1 d . U
O76A O 0.6056(12) 0.1965(7) 0.4150(6) 0.050(3) Uani 1 1 d . U
C77A C 0.2585(11) 0.0071(5) 0.3550(2) 0.055(3) Uani 1 1 d D U
O78A O 0.2677(12) 0.0285(6) 0.3256(3) 0.055(2) Uani 1 1 d D U
O79A O 0.3396(9) 0.0078(5) 0.4691(4) 0.025(3) Uani 1 1 d . U
O80A O 0.3581(12) 0.1017(6) 0.4623(5) 0.039(3) Uani 1 1 d . U
C81A C 0.2714(10) -0.1213(7) 0.3435(4) 0.040(3) Uani 1 1 d D U
O82A O 0.2332(15) -0.1610(8) 0.3508(6) 0.063(4) Uani 1 1 d . U
O83A O 0.4502(11) -0.1545(6) 0.4322(5) 0.040(3) Uani 1 1 d . U
O84A O 0.3909(10) -0.0855(5) 0.4671(3) 0.060(3) Uani 1 1 d D U
C85A C 0.5154(19) -0.1768(4) 0.2733(5) 0.043(3) Uani 1 1 d D U
O86A O 0.5096(17) -0.2168(4) 0.2579(4) 0.066(7) Uani 1 1 d D U
O87A O 0.6040(11) -0.2444(5) 0.3755(4) 0.030(3) Uani 1 1 d . U
O88A O 0.4528(14) -0.2305(7) 0.4024(5) 0.054(4) Uani 1 1 d . U
O1B O 0.0384(10) 0.0382(5) 0.4292(4) 0.033(2) Uani 1 1 d . U
C2B C -0.0097(15) 0.0747(8) 0.4264(7) 0.033(2) Uani 1 1 d . U
O3B O -0.0203(10) 0.0963(5) 0.4561(4) 0.033(2) Uani 1 1 d . U
C4B C 0.0536(14) 0.1112(8) 0.4695(7) 0.027(2) Uani 1 1 d . U
C5B C 0.0877(14) 0.1447(9) 0.4451(7) 0.0315(19) Uani 1 1 d . U
C6B C 0.1034(16) 0.1179(10) 0.4109(7) 0.039(2) Uani 1 1 d . U
C7B C 0.0230(16) 0.0999(8) 0.3988(7) 0.036(2) Uani 1 1 d . U
O8B O 0.1633(9) 0.1579(5) 0.4528(4) 0.029(2) Uani 1 1 d . U
C9B C 0.1627(15) 0.2025(8) 0.4632(7) 0.0302(19) Uani 1 1 d . U
O10B O 0.1702(10) 0.2032(5) 0.4984(4) 0.029(2) Uani 1 1 d . U
C11B C 0.2373(14) 0.1835(8) 0.5100(7) 0.028(2) Uani 1 1 d . U
C12B C 0.3063(14) 0.2102(8) 0.4967(6) 0.025(2) Uani 1 1 d . U
C13B C 0.3040(14) 0.2099(7) 0.4599(6) 0.025(2) Uani 1 1 d . U
C14B C 0.2263(14) 0.2254(8) 0.4465(6) 0.027(2) Uani 1 1 d . U
O15B O 0.3788(8) 0.1939(5) 0.5052(4) 0.016(2) Uani 1 1 d . U
C16B C 0.4181(16) 0.2168(9) 0.5301(7) 0.039(2) Uani 1 1 d D U
O17B O 0.4250(9) 0.1910(4) 0.5604(5) 0.039(2) Uani 1 1 d D U
C18B C 0.4568(12) 0.1502(4) 0.5592(7) 0.040(2) Uani 1 1 d D U
C19B C 0.5392(15) 0.1543(6) 0.5471(3) 0.0434(15) Uani 1 1 d D U
C20B C 0.5501(7) 0.1793(6) 0.5164(3) 0.049(2) Uani 1 1 d D U
C21B C 0.4903(17) 0.2235(10) 0.5207(7) 0.048(2) Uani 1 1 d D U
O22B O 0.5704(11) 0.1125(7) 0.5436(5) 0.045(2) Uani 1 1 d . U
C23B C 0.6520(16) 0.1109(10) 0.5562(8) 0.041(2) Uani 1 1 d . U
O24B O 0.6411(11) 0.0849(6) 0.5834(5) 0.042(2) Uani 1 1 d . U
C25B C 0.6082(15) 0.0399(9) 0.5828(7) 0.038(2) Uani 1 1 d . U
C26B C 0.6529(13) 0.0096(10) 0.5617(7) 0.037(2) Uani 1 1 d . U
C27B C 0.6594(16) 0.0359(10) 0.5290(8) 0.0434(15) Uani 1 1 d . U
C28B C 0.6943(16) 0.0806(11) 0.5275(8) 0.048(2) Uani 1 1 d . U
O29B O 0.6193(10) -0.0256(7) 0.5571(5) 0.043(3) Uani 1 1 d . U
C30B C 0.6471(7) -0.0678(11) 0.5774(5) 0.051(2) Uani 1 1 d D U
O31B O 0.5783(7) -0.0710(7) 0.5952(4) 0.047(2) Uani 1 1 d D U
C32B C 0.5052(16) -0.0899(9) 0.5797(8) 0.044(2) Uani 1 1 d . U
C33B C 0.5387(17) -0.1334(10) 0.5610(8) 0.047(2) Uani 1 1 d . U
C34B C 0.5812(19) -0.1115(12) 0.5308(9) 0.056(2) Uani 1 1 d . U
C35B C 0.6538(19) -0.1170(12) 0.5586(9) 0.057(3) Uani 1 1 d . U
O36B O 0.4737(12) -0.1459(6) 0.5428(5) 0.046(2) Uani 1 1 d . U
C37B C 0.4521(14) -0.1850(9) 0.5536(7) 0.0350(19) Uani 1 1 d . U
O38B O 0.3749(9) -0.1857(6) 0.5687(5) 0.033(2) Uani 1 1 d . U
C39B C 0.3117(13) -0.1698(7) 0.5457(6) 0.024(2) Uani 1 1 d . U
C40B C 0.3076(13) -0.2009(7) 0.5173(6) 0.0218(19) Uani 1 1 d . U
C41B C 0.3828(14) -0.2073(8) 0.5051(7) 0.029(2) Uani 1 1 d . U
C42B C 0.4461(14) -0.2215(9) 0.5272(7) 0.034(2) Uani 1 1 d . U
O43B O 0.2606(9) -0.1835(5) 0.4945(4) 0.024(2) Uani 1 1 d . U
C44B C 0.1968(14) -0.2097(8) 0.4856(7) 0.030(2) Uani 1 1 d . U
O45B O 0.1231(9) -0.1908(6) 0.5013(4) 0.028(2) Uani 1 1 d . U
C46B C 0.1024(14) -0.1475(9) 0.4890(7) 0.0302(19) Uani 1 1 d . U
C47B C 0.0851(13) -0.1495(8) 0.4528(6) 0.0271(19) Uani 1 1 d . U
C48B C 0.1601(13) -0.1681(9) 0.4374(7) 0.0300(19) Uani 1 1 d . U
C49B C 0.1750(14) -0.2092(8) 0.4491(7) 0.0300(19) Uani 1 1 d . U
O50B O 0.0755(9) -0.1057(5) 0.4416(4) 0.023(2) Uani 1 1 d . U
C51B C 0.0010(13) -0.0984(8) 0.4309(7) 0.0318(19) Uani 1 1 d . U
O52B O -0.0333(11) -0.0660(6) 0.4548(5) 0.041(2) Uani 1 1 d . U
C53B C 0.0082(17) -0.0276(9) 0.4600(7) 0.041(2) Uani 1 1 d . U
C54B C 0.0015(15) -0.0023(8) 0.4251(7) 0.037(2) Uani 1 1 d . U
C55B C 0.0450(16) -0.0284(8) 0.4025(7) 0.035(2) Uani 1 1 d . U
C56B C 0.0016(16) -0.0725(8) 0.3989(7) 0.037(2) Uani 1 1 d . U
C57B C 0.0350(15) 0.1392(8) 0.5016(7) 0.031(3) Uani 1 1 d . U
O58B O -0.0190(13) 0.1708(6) 0.4914(4) 0.046(3) Uani 1 1 d . U
O59B O 0.1231(12) 0.1527(7) 0.3869(5) 0.051(3) Uani 1 1 d . U
O60B O 0.0316(12) 0.0744(6) 0.3702(5) 0.046(3) Uani 1 1 d . U
C61B C 0.2352(14) 0.1822(9) 0.5472(7) 0.031(3) Uani 1 1 d . U
O62B O 0.2315(12) 0.2225(6) 0.5580(5) 0.042(4) Uani 1 1 d . U
O63B O 0.3632(10) 0.2369(5) 0.4462(4) 0.030(3) Uani 1 1 d . U
O64B O 0.2214(11) 0.2191(6) 0.4140(5) 0.038(4) Uani 1 1 d . U
C65B C 0.4384(19) 0.1242(10) 0.5882(7) 0.045(3) Uani 1 1 d . U
O66B O 0.4911(13) 0.1515(6) 0.6134(5) 0.051(3) Uani 1 1 d . U
O67B O 0.6248(7) 0.1928(7) 0.5070(5) 0.066(3) Uani 1 1 d D U
O68B O 0.5039(13) 0.2477(7) 0.4897(5) 0.056(3) Uani 1 1 d . U
C69B C 0.604(2) 0.0291(10) 0.6166(8) 0.0479(19) Uani 1 1 d . U
O70B O 0.5609(13) 0.0537(7) 0.6371(5) 0.049(3) Uani 1 1 d . U
O71B O 0.7232(12) 0.0061(8) 0.5115(5) 0.055(2) Uani 1 1 d . U
O72B O 0.6988(11) 0.0980(8) 0.4997(6) 0.051(2) Uani 1 1 d . U
C73B C 0.4398(17) -0.0953(10) 0.6005(7) 0.044(3) Uani 1 1 d . U
O74B O 0.4540(10) -0.1286(8) 0.6252(6) 0.054(3) Uani 1 1 d . U
O75B O 0.6260(11) -0.1604(8) 0.5193(6) 0.051(2) Uani 1 1 d . U
O76B O 0.7219(10) -0.0817(5) 0.5330(5) 0.029(2) Uani 1 1 d . .
C77B C 0.2443(13) -0.1618(8) 0.5638(7) 0.028(2) Uani 1 1 d . U
O78B O 0.2284(9) -0.2003(5) 0.5796(4) 0.0235(17) Uani 1 1 d . U
O79B O 0.3853(11) -0.2379(6) 0.4766(5) 0.040(3) Uani 1 1 d . U
O80B O 0.5241(11) -0.2235(6) 0.5135(5) 0.046(3) Uani 1 1 d . U
C81B C 0.0338(14) -0.1344(7) 0.5074(6) 0.029(2) Uani 1 1 d . U
O82B O -0.0280(10) -0.1640(5) 0.5063(5) 0.040(4) Uani 1 1 d . U
O83B O 0.1376(9) -0.1707(6) 0.4023(5) 0.033(3) Uani 1 1 d . U
O84B O 0.2481(11) -0.2208(7) 0.4362(5) 0.046(3) Uani 1 1 d . U
C85B C -0.030(2) -0.0021(9) 0.4889(8) 0.0479(19) Uani 1 1 d . U
O86B O -0.1066(15) 0.0008(9) 0.4818(7) 0.077(6) Uani 1 1 d . U
O87B O 0.0387(9) -0.0055(5) 0.3724(4) 0.0278(16) Uani 1 1 d . U
O88B O 0.0497(12) -0.0992(6) 0.3782(5) 0.043(3) Uani 1 1 d . U
Cs1 Cs 0.6668(2) 0.25788(10) 0.23604(8) 0.0903(10) Uani 1 1 d . U
Na1 Na 0.5160(7) -0.2710(3) 0.4685(3) 0.041(2) Uani 1 1 d . U
Na2 Na 0.6112(8) 0.1267(4) 0.6329(3) 0.050(2) Uani 1 1 d . U
Na3 Na 0.6198(8) 0.2369(4) 0.4606(3) 0.060(3) Uani 1 1 d . U
Cl1 Cl 0.6133(6) -0.2898(2) 0.23559(18) 0.056(3) Uani 1 1 d . .
O1W O 0.1880(15) 0.0088(8) 0.4956(5) 0.067(8) Uani 1 1 d . .
O2W O 0.1768(14) 0.1063(7) 0.3320(6) 0.057(4) Uani 1 1 d . .
O3W O 0.4183(11) 0.0173(9) 0.6252(6) 0.067(8) Uani 1 1 d . .
O4W O 0.1749(10) -0.0795(7) 0.0280(5) 0.042(6) Uani 1 1 d . .
O5W O 0.1664(10) 0.2260(5) 0.1129(4) 0.027(5) Uani 1 1 d . .
O6W O 0.7437(12) -0.1720(6) 0.4645(5) 0.043(3) Uani 1 1 d . .
O7W O 0.6218(12) -0.2365(6) 0.4437(5) 0.042(4) Uani 1 1 d . U
O8W O 0.5682(13) 0.1541(8) 0.6823(5) 0.057(4) Uani 1 1 d . U
O9W O 0.6921(15) 0.1855(7) 0.6121(6) 0.057(4) Uani 1 1 d . U

loop_
_atom_site_aniso_label
_atom_site_aniso_U_11
_atom_site_aniso_U_22
_atom_site_aniso_U_33
_atom_site_aniso_U_23
_atom_site_aniso_U_13
_atom_site_aniso_U_12
W1 0.0585(6) 0.0072(4) 0.0272(5) -0.0036(4) 0.0057(5) 0.0079(4)
W2 0.0376(5) 0.0177(4) 0.0175(4) -0.0029(3) -0.0100(4) 0.0058(4)
W3 0.0471(6) 0.0187(4) 0.0212(5) -0.0083(4) -0.0139(4) -0.0018(4)
W4 0.0291(5) 0.0256(4) 0.0200(5) -0.0069(4) -0.0108(4) -0.0029(4)
W5 0.0393(5) 0.0181(4) 0.0147(4) -0.0052(4) -0.0066(4) 0.0019(4)
W6 0.0417(5) 0.0163(4) 0.0266(5) 0.0005(4) 0.0019(5) 0.0102(4)
W7 0.0328(5) 0.0204(4) 0.0328(5) -0.0038(4) -0.0010(5) 0.0132(4)
W8 0.0360(5) 0.0163(4) 0.0216(5) -0.0060(4) -0.0150(4) 0.0099(4)
W9 0.0230(4) 0.0278(4) 0.0193(5) -0.0088(4) -0.0082(4) 0.0068(4)
W10 0.0166(4) 0.0348(5) 0.0271(5) -0.0184(4) -0.0153(4) 0.0139(4)
W11 0.0156(4) 0.0276(4) 0.0253(5) -0.0056(4) -0.0117(4) 0.0077(4)
W12 0.0316(5) 0.0232(4) 0.0196(5) -0.0041(4) -0.0107(4) 0.0073(4)
W13 0.0327(5) 0.0218(4) 0.0358(6) 0.0026(4) -0.0009(5) 0.0078(4)
W14 0.0205(4) 0.0278(5) 0.0461(6) -0.0112(5) -0.0077(5) 0.0093(4)
W15 0.0266(4) 0.0240(4) 0.0326(5) -0.0146(4) -0.0204(4) 0.0134(4)
W16 0.0355(5) 0.0200(4) 0.0399(5) -0.0173(4) -0.0248(4) 0.0151(4)
W17 0.0238(4) 0.0231(4) 0.0339(5) -0.0082(4) -0.0125(4) 0.0097(4)
W18 0.0301(5) 0.0143(4) 0.0627(7) -0.0097(5) -0.0082(5) 0.0061(4)
P1 0.032(2) 0.0148(19) 0.0176(19) -0.0053(15) -0.0050(17) -0.0002(17)
P2 0.0198(19) 0.024(2) 0.024(2) -0.0058(16) -0.0099(16) 0.0082(16)
O1 0.046(4) 0.013(4) 0.044(6) -0.007(3) 0.010(4) 0.002(3)
O2 0.038(4) 0.017(4) 0.026(3) -0.004(2) -0.001(2) 0.007(3)
O3 0.045(5) 0.019(3) 0.026(3) -0.003(2) 0.006(3) 0.010(2)
O4 0.0389(19) 0.022(3) 0.024(2) -0.0089(18) -0.0041(15) 0.0021(16)
O5 0.025(3) 0.023(2) 0.035(3) -0.0029(18) 0.003(2) 0.006(2)
O6 0.033(3) 0.014(2) 0.018(3) -0.0066(18) -0.006(2) 0.0046(18)
O7 0.030(3) 0.019(3) 0.022(3) -0.009(2) -0.004(2) 0.002(2)
O8 0.033(4) 0.020(4) 0.021(3) -0.009(2) -0.006(2) 0.004(3)
O9 0.023(3) 0.018(3) 0.022(4) -0.015(2) -0.013(3) 0.004(2)
O10 0.018(3) 0.018(3) 0.023(4) -0.006(2) -0.007(3) 0.014(2)
O11 0.042(4) 0.008(4) 0.038(4) 0.005(3) -0.017(3) 0.004(3)
O12 0.034(3) 0.018(3) 0.029(4) -0.009(2) -0.010(3) -0.008(2)
O13 0.047(4) 0.021(3) 0.015(3) -0.008(2) -0.012(3) -0.002(2)
O14 0.029(4) 0.025(2) 0.024(4) -0.007(2) -0.012(3) 0.001(2)
O15 0.029(3) 0.046(7) 0.033(6) 0.002(5) -0.013(3) -0.007(3)
O16 0.028(3) 0.015(4) 0.023(3) -0.009(2) -0.006(2) 0.004(3)
O17 0.039(4) 0.020(4) 0.022(3) -0.008(2) -0.005(2) 0.000(3)
O18 0.0389(19) 0.022(3) 0.024(2) -0.0089(18) -0.0041(15) 0.0021(16)
O19 0.045(4) 0.025(5) 0.023(4) -0.006(3) -0.009(3) -0.003(4)
O20 0.032(4) 0.018(2) 0.025(4) -0.006(2) -0.003(3) 0.007(2)
O21 0.039(3) 0.005(4) 0.022(4) -0.005(3) -0.002(2) 0.007(2)
O22 0.032(3) 0.009(4) 0.019(2) -0.008(2) -0.0063(19) 0.003(2)
O23 0.037(4) 0.011(2) 0.028(4) -0.003(2) -0.003(3) 0.005(2)
O24 0.036(3) 0.020(2) 0.027(3) -0.0027(18) -0.007(2) 0.011(2)
O25 0.038(4) 0.017(4) 0.030(3) -0.001(2) -0.001(2) 0.009(3)
O26 0.027(3) 0.009(5) 0.034(6) 0.000(4) -0.004(3) 0.002(3)
O27 0.028(4) 0.016(2) 0.044(4) -0.004(2) -0.002(3) 0.017(2)
O28 0.028(3) 0.026(4) 0.032(3) 0.002(3) -0.009(2) 0.013(3)
O29 0.030(3) 0.020(4) 0.027(3) -0.005(2) -0.0092(19) 0.006(2)
O30 0.038(5) 0.033(6) 0.028(3) 0.000(3) -0.014(3) 0.013(4)
O31 0.035(3) 0.018(2) 0.038(2) -0.0046(16) -0.0102(19) 0.0110(17)
O32 0.0227(15) 0.016(2) 0.039(2) -0.0096(17) -0.0080(13) 0.0108(13)
O33 0.023(3) 0.0169(19) 0.031(3) -0.0152(17) -0.004(3) 0.0025(18)
O34 0.029(5) 0.035(6) 0.028(3) -0.012(3) -0.005(3) 0.001(4)
O35 0.030(5) 0.025(5) 0.029(3) -0.019(3) -0.009(3) 0.005(4)
O36 0.023(2) 0.031(3) 0.032(3) -0.012(2) -0.0122(19) 0.0014(19)
O37 0.024(3) 0.023(4) 0.024(3) -0.008(2) -0.010(2) 0.006(3)
O38 0.041(3) 0.028(2) 0.031(3) -0.0166(17) -0.013(2) 0.0065(18)
O39 0.021(2) 0.017(4) 0.023(3) -0.012(2) -0.0124(19) 0.006(2)
O40 0.027(3) 0.024(5) 0.016(5) -0.013(4) -0.010(3) 0.011(3)
O41 0.035(3) 0.031(3) 0.025(4) -0.010(2) -0.012(3) 0.004(2)
O42 0.035(4) 0.031(4) 0.025(3) -0.008(2) -0.006(2) 0.007(3)
O43 0.046(5) 0.038(6) 0.026(4) -0.002(3) -0.014(3) 0.007(4)
O44 0.036(3) 0.020(2) 0.027(3) -0.0027(18) -0.007(2) 0.011(2)
O45 0.035(3) 0.018(4) 0.030(4) -0.003(3) -0.006(2) 0.008(2)
O46 0.028(3) 0.019(4) 0.026(2) -0.008(2) -0.0098(19) 0.006(2)
O47 0.038(4) 0.009(5) 0.044(4) 0.000(3) 0.001(3) 0.008(3)
O48 0.028(4) 0.016(4) 0.040(3) -0.004(2) -0.004(2) 0.012(3)
O49 0.024(4) 0.011(3) 0.048(3) -0.003(2) -0.010(3) 0.010(2)
O50 0.026(3) 0.025(3) 0.055(5) -0.009(3) -0.011(2) 0.014(2)
O51 0.028(3) 0.019(4) 0.047(3) -0.011(3) -0.013(2) 0.012(3)
O52 0.028(4) 0.021(3) 0.051(4) -0.007(2) -0.007(3) 0.011(2)
O53 0.022(2) 0.013(4) 0.035(3) -0.010(2) -0.0130(19) 0.010(2)
O54 0.030(5) 0.034(6) 0.035(3) -0.017(3) -0.020(3) 0.010(4)
O55 0.030(4) 0.024(3) 0.038(4) -0.013(2) -0.015(3) 0.010(2)
O56 0.043(7) 0.015(4) 0.038(4) -0.012(3) -0.020(4) 0.018(4)
O57 0.036(4) 0.023(4) 0.051(3) -0.011(3) -0.014(2) 0.012(3)
O58 0.034(4) 0.023(4) 0.036(3) -0.007(2) -0.012(2) 0.013(3)
O59 0.025(3) 0.018(2) 0.036(3) -0.0086(19) -0.014(2) 0.0100(19)
O60 0.028(4) 0.030(4) 0.036(5) -0.001(3) -0.003(3) 0.015(3)
O61 0.027(3) 0.018(4) 0.046(4) -0.007(3) -0.009(2) 0.013(2)
O62 0.0227(15) 0.016(2) 0.039(2) -0.0096(17) -0.0080(13) 0.0108(13)
O1A 0.045(3) 0.020(4) 0.031(5) -0.002(3) 0.018(2) 0.000(2)
C2A 0.043(3) 0.024(4) 0.032(3) -0.005(3) 0.016(2) 0.002(2)
O3A 0.042(5) 0.023(3) 0.033(3) -0.005(2) 0.016(3) 0.002(3)
C4A 0.027(4) 0.023(3) 0.035(3) 0.000(2) 0.009(2) 0.009(2)
C5A 0.028(3) 0.017(3) 0.039(3) -0.004(2) 0.008(2) 0.014(2)
C6A 0.044(4) 0.025(4) 0.036(3) -0.001(2) 0.006(2) 0.002(3)
C7A 0.043(3) 0.025(4) 0.039(3) -0.002(3) 0.013(2) 0.002(2)
O8A 0.034(3) 0.020(3) 0.041(4) 0.000(3) -0.001(3) 0.011(2)
C9A 0.035(3) 0.036(4) 0.033(3) -0.009(2) -0.003(2) 0.004(3)
O10A 0.041(3) 0.028(2) 0.031(3) -0.0166(17) -0.013(2) 0.0065(18)
C11A 0.035(4) 0.030(3) 0.033(3) -0.009(2) 0.000(3) 0.000(3)
C12A 0.036(4) 0.034(3) 0.037(4) -0.012(2) -0.001(3) -0.001(2)
C13A 0.030(4) 0.041(3) 0.035(4) -0.013(2) 0.004(3) 0.005(2)
C14A 0.033(4) 0.043(3) 0.028(3) -0.013(2) 0.001(3) 0.004(2)
O15A 0.028(5) 0.034(3) 0.039(4) -0.013(2) -0.010(3) 0.000(2)
C16A 0.032(4) 0.036(3) 0.045(3) -0.007(2) -0.015(2) -0.002(2)
O17A 0.033(3) 0.034(4) 0.036(4) -0.011(3) -0.014(2) 0.002(3)
C18A 0.034(3) 0.038(4) 0.038(3) -0.009(2) -0.013(2) 0.004(2)
C19A 0.032(3) 0.035(4) 0.035(3) -0.005(2) -0.010(2) 0.003(2)
C20A 0.035(3) 0.030(4) 0.040(4) -0.003(3) -0.015(2) 0.002(2)
C21A 0.033(3) 0.034(4) 0.042(3) -0.007(2) -0.017(2) 0.000(2)
O22A 0.035(4) 0.033(3) 0.034(5) -0.001(3) -0.008(3) 0.007(2)
C23A 0.027(3) 0.034(3) 0.036(3) -0.007(2) -0.009(2) 0.005(2)
O24A 0.0227(15) 0.016(2) 0.039(2) -0.0096(17) -0.0080(13) 0.0108(13)
C25A 0.026(3) 0.033(5) 0.043(3) -0.008(2) -0.005(2) 0.008(3)
C26A 0.027(3) 0.032(6) 0.041(3) -0.008(3) -0.0028(19) 0.001(2)
C27A 0.030(3) 0.030(5) 0.041(3) -0.009(3) -0.003(2) 0.001(3)
C28A 0.029(3) 0.036(4) 0.038(3) -0.007(2) -0.008(2) 0.002(3)
O29A 0.030(3) 0.024(5) 0.044(4) -0.007(3) 0.002(2) 0.003(2)
C30A 0.030(3) 0.023(4) 0.048(3) 0.002(3) 0.007(2) 0.003(2)
O31A 0.031(3) 0.026(3) 0.045(4) 0.007(3) 0.008(3) 0.000(2)
C32A 0.028(3) 0.025(3) 0.042(3) 0.011(2) 0.001(2) 0.001(3)
C33A 0.021(3) 0.018(3) 0.043(3) 0.008(2) 0.002(2) 0.002(2)
C34A 0.021(3) 0.031(4) 0.047(3) 0.009(2) 0.001(2) -0.004(2)
C35A 0.026(4) 0.029(4) 0.046(3) -0.002(2) 0.009(2) -0.005(3)
O36A 0.026(3) 0.018(3) 0.038(5) 0.007(3) 0.001(2) 0.001(2)
C37A 0.025(3) 0.023(4) 0.043(3) 0.005(2) 0.002(2) 0.001(2)
O38A 0.031(4) 0.030(3) 0.045(4) 0.005(2) 0.002(3) -0.004(2)
C39A 0.057(6) 0.030(3) 0.046(3) 0.003(2) -0.004(3) 0.002(3)
C40A 0.046(5) 0.026(3) 0.047(3) 0.002(2) -0.003(3) -0.002(2)
C41A 0.027(6) 0.023(3) 0.042(3) 0.005(2) 0.005(3) 0.001(2)
C42A 0.027(5) 0.022(3) 0.043(3) 0.006(2) 0.002(3) 0.002(3)
O43A 0.044(5) 0.028(3) 0.044(6) 0.006(2) 0.007(4) -0.001(2)
C44A 0.048(4) 0.027(3) 0.038(3) 0.001(2) 0.011(3) -0.005(2)
O45A 0.036(4) 0.037(4) 0.044(3) -0.007(3) 0.009(2) 0.003(3)
C46A 0.037(3) 0.036(4) 0.040(3) -0.005(3) 0.007(2) 0.006(3)
C47A 0.035(4) 0.037(4) 0.045(3) -0.005(2) 0.003(2) 0.001(3)
C48A 0.042(4) 0.038(4) 0.046(3) -0.002(2) 0.001(2) -0.006(3)
C49A 0.046(4) 0.029(4) 0.045(3) 0.004(3) 0.008(2) -0.009(3)
O50A 0.042(5) 0.027(3) 0.044(4) 0.001(3) 0.006(3) 0.005(3)
C51A 0.050(4) 0.026(3) 0.036(3) 0.005(2) 0.017(2) -0.003(3)
O52A 0.045(3) 0.013(5) 0.035(3) 0.004(3) 0.015(2) 0.002(3)
C53A 0.045(3) 0.026(5) 0.038(3) 0.010(3) 0.015(2) -0.003(3)
C54A 0.044(3) 0.022(5) 0.029(3) 0.002(3) 0.015(2) -0.001(2)
C55A 0.049(3) 0.017(5) 0.028(3) 0.000(3) 0.016(2) -0.002(2)
C56A 0.047(3) 0.028(4) 0.039(4) 0.011(3) 0.016(2) -0.003(2)
C57A 0.029(4) 0.040(4) 0.036(3) 0.002(2) 0.005(2) 0.001(3)
O58A 0.050(6) 0.065(6) 0.042(6) -0.004(4) 0.011(4) 0.022(4)
O59A 0.052(4) 0.036(8) 0.055(5) 0.015(5) -0.005(3) -0.007(4)
O60A 0.068(9) 0.058(7) 0.042(4) 0.009(3) 0.010(3) -0.015(6)
C61A 0.029(4) 0.040(4) 0.036(3) 0.002(2) 0.005(2) 0.001(3)
O62A 0.045(5) 0.145(14) 0.056(6) 0.022(6) 0.012(4) -0.017(5)
O63A 0.034(4) 0.058(5) 0.034(5) -0.012(4) 0.003(3) -0.002(3)
O64A 0.040(8) 0.043(5) 0.027(4) -0.016(3) 0.004(3) 0.009(4)
C65A 0.030(4) 0.037(4) 0.040(4) -0.005(3) -0.009(3) 0.001(3)
O66A 0.023(2) 0.031(3) 0.032(3) -0.012(2) -0.0122(19) 0.0014(19)
O67A 0.040(6) 0.030(5) 0.040(4) -0.003(3) -0.020(4) 0.002(4)
O68A 0.032(4) 0.035(5) 0.040(5) -0.001(4) -0.016(3) -0.002(3)
C69A 0.027(4) 0.022(4) 0.049(5) -0.008(3) -0.010(3) 0.012(3)
O70A 0.026(3) 0.025(3) 0.055(5) -0.009(3) -0.011(2) 0.014(2)
O71A 0.035(3) 0.018(2) 0.038(2) -0.0046(16) -0.0102(19) 0.0110(17)
O72A 0.030(3) 0.019(3) 0.022(3) -0.009(2) -0.004(2) 0.002(2)
C73A 0.032(3) 0.013(5) 0.041(5) 0.013(3) 0.001(3) 0.004(3)
O74A 0.035(3) 0.018(2) 0.038(2) -0.0046(16) -0.0102(19) 0.0110(17)
O75A 0.040(8) 0.067(9) 0.048(3) 0.007(3) 0.004(3) -0.023(7)
O76A 0.036(4) 0.053(7) 0.062(4) 0.012(4) -0.003(3) -0.023(3)
C77A 0.061(7) 0.054(5) 0.049(3) -0.006(3) -0.003(3) -0.005(4)
O78A 0.041(5) 0.073(4) 0.049(3) 0.000(3) -0.004(3) -0.006(3)
O79A 0.018(7) 0.016(5) 0.042(3) 0.004(3) 0.005(3) 0.001(4)
O80A 0.043(6) 0.027(5) 0.049(4) 0.006(3) -0.006(4) -0.002(4)
C81A 0.036(5) 0.042(4) 0.043(4) -0.011(3) 0.005(3) 0.013(3)
O82A 0.071(7) 0.058(4) 0.061(11) -0.003(4) -0.006(6) -0.009(4)
O83A 0.033(5) 0.039(5) 0.049(6) 0.002(4) 0.000(4) -0.014(3)
O84A 0.082(6) 0.034(7) 0.064(4) -0.005(4) -0.014(4) -0.002(5)
C85A 0.053(8) 0.040(4) 0.038(3) 0.012(3) 0.018(3) 0.003(4)
O86A 0.111(19) 0.041(4) 0.045(6) 0.006(3) 0.012(6) 0.007(4)
O87A 0.045(4) 0.020(5) 0.026(5) -0.002(4) 0.015(3) -0.003(3)
O88A 0.077(8) 0.046(9) 0.039(4) 0.016(4) 0.023(3) 0.002(6)
O1B 0.027(4) 0.035(2) 0.036(5) 0.003(2) 0.003(4) -0.005(2)
C2B 0.024(4) 0.033(3) 0.043(3) 0.004(2) 0.001(2) -0.008(3)
O3B 0.021(3) 0.034(4) 0.044(3) 0.003(3) 0.002(2) -0.008(3)
C4B 0.015(3) 0.027(4) 0.038(3) 0.003(2) 0.005(2) -0.006(3)
C5B 0.020(3) 0.037(4) 0.037(3) 0.007(2) -0.001(2) -0.012(2)
C6B 0.028(4) 0.050(4) 0.037(3) 0.003(2) 0.004(2) -0.016(3)
C7B 0.026(4) 0.038(4) 0.043(3) 0.008(2) -0.002(2) -0.009(3)
O8B 0.016(3) 0.030(3) 0.041(5) 0.001(3) 0.003(3) -0.007(2)
C9B 0.026(4) 0.028(3) 0.036(3) 0.005(2) -0.008(2) -0.006(2)
O10B 0.024(3) 0.026(5) 0.036(3) 0.002(3) -0.006(2) 0.001(3)
C11B 0.021(3) 0.032(5) 0.032(3) 0.009(2) -0.001(2) 0.000(3)
C12B 0.021(3) 0.029(5) 0.027(3) 0.002(3) -0.0045(19) 0.000(2)
C13B 0.026(3) 0.021(5) 0.026(3) 0.003(3) -0.005(2) -0.007(3)
C14B 0.025(3) 0.023(5) 0.032(3) 0.005(2) -0.008(2) -0.006(2)
O15B 0.013(3) 0.017(4) 0.016(3) 0.008(3) -0.002(2) -0.004(2)
C16B 0.038(3) 0.047(4) 0.033(3) 0.001(3) -0.016(2) -0.019(2)
O17B 0.028(5) 0.056(3) 0.033(3) 0.004(2) -0.015(3) -0.016(3)
C18B 0.029(3) 0.056(3) 0.036(4) 0.002(2) -0.016(3) -0.015(2)
C19B 0.027(3) 0.061(2) 0.042(3) -0.0053(17) -0.0135(19) -0.0156(17)
C20B 0.045(3) 0.060(4) 0.043(4) -0.001(3) -0.010(3) -0.020(3)
C21B 0.038(3) 0.060(4) 0.046(4) 0.003(3) -0.013(2) -0.023(2)
O22B 0.028(3) 0.061(4) 0.045(5) -0.001(3) -0.009(3) -0.015(2)
C23B 0.027(4) 0.051(4) 0.046(3) -0.002(2) -0.010(2) -0.015(3)
O24B 0.038(5) 0.045(3) 0.043(3) -0.003(2) -0.012(3) -0.014(3)
C25B 0.024(5) 0.046(3) 0.045(3) -0.001(2) -0.007(3) -0.012(3)
C26B 0.012(5) 0.057(3) 0.043(3) -0.008(2) -0.016(3) -0.011(2)
C27B 0.027(3) 0.061(2) 0.042(3) -0.0053(17) -0.0135(19) -0.0156(17)
C28B 0.025(5) 0.064(3) 0.053(3) -0.009(2) -0.008(3) -0.014(3)
O29B 0.017(5) 0.059(3) 0.052(5) -0.009(2) -0.016(4) -0.013(2)
C30B 0.033(4) 0.064(4) 0.057(5) -0.008(3) -0.013(3) -0.003(3)
O31B 0.034(3) 0.058(5) 0.049(4) -0.009(3) -0.014(3) -0.002(3)
C32B 0.030(3) 0.051(4) 0.051(4) -0.013(3) -0.014(2) 0.005(3)
C33B 0.030(3) 0.057(4) 0.055(4) -0.019(3) -0.010(2) 0.002(2)
C34B 0.036(4) 0.074(5) 0.059(4) -0.017(3) -0.009(3) -0.003(3)
C35B 0.037(4) 0.069(4) 0.065(5) -0.015(3) -0.010(3) -0.002(3)
O36B 0.034(4) 0.054(3) 0.050(5) -0.017(3) -0.011(3) 0.003(2)
C37B 0.014(3) 0.048(3) 0.043(4) -0.022(2) -0.005(2) 0.014(2)
O38B 0.016(3) 0.043(6) 0.039(4) -0.014(3) -0.007(2) 0.017(3)
C39B 0.012(3) 0.020(4) 0.038(3) -0.009(2) -0.005(2) 0.008(2)
C40B 0.016(3) 0.014(4) 0.035(3) -0.006(2) -0.0052(19) 0.007(2)
C41B 0.016(3) 0.032(5) 0.039(3) -0.015(3) -0.006(2) 0.010(2)
C42B 0.016(3) 0.047(4) 0.038(3) -0.019(3) -0.008(2) 0.018(2)
O43B 0.012(3) 0.023(4) 0.038(3) -0.002(3) -0.004(2) 0.003(2)
C44B 0.016(3) 0.035(4) 0.040(3) -0.003(3) -0.005(2) -0.002(2)
O45B 0.016(3) 0.035(3) 0.032(4) 0.005(3) -0.004(3) 0.000(2)
C46B 0.016(3) 0.038(4) 0.037(3) 0.008(2) 0.002(2) 0.000(3)
C47B 0.014(4) 0.030(3) 0.037(3) 0.009(2) 0.001(2) -0.007(2)
C48B 0.012(4) 0.039(3) 0.039(3) 0.000(2) -0.002(2) -0.005(2)
C49B 0.017(4) 0.037(3) 0.036(3) -0.003(2) -0.004(2) -0.002(2)
O50B 0.016(3) 0.026(3) 0.028(4) 0.002(3) -0.004(3) -0.010(2)
C51B 0.016(3) 0.034(3) 0.046(3) 0.002(2) -0.009(2) -0.005(2)
O52B 0.036(4) 0.035(3) 0.051(4) 0.002(2) 0.003(3) -0.002(3)
C53B 0.045(5) 0.036(3) 0.042(3) 0.005(2) -0.004(3) -0.006(3)
C54B 0.038(5) 0.033(3) 0.041(3) 0.001(2) 0.000(3) -0.005(2)
C55B 0.035(5) 0.032(3) 0.037(3) 0.001(2) -0.004(3) -0.004(3)
C56B 0.037(5) 0.031(3) 0.042(3) 0.002(2) -0.008(3) -0.003(3)
C57B 0.028(5) 0.027(4) 0.039(4) 0.006(3) 0.001(3) 0.001(3)
O58B 0.053(5) 0.054(5) 0.030(7) 0.009(4) 0.009(5) 0.028(4)
O59B 0.051(7) 0.061(5) 0.040(5) 0.008(3) 0.004(4) -0.026(4)
O60B 0.047(8) 0.045(6) 0.046(4) 0.004(3) 0.005(3) -0.024(5)
C61B 0.017(8) 0.046(4) 0.032(3) 0.007(3) 0.000(3) 0.013(4)
O62B 0.043(11) 0.048(4) 0.036(6) 0.002(3) -0.005(5) 0.016(4)
O63B 0.030(4) 0.032(5) 0.028(5) 0.007(4) -0.009(3) -0.011(3)
O64B 0.043(7) 0.040(9) 0.032(3) 0.005(3) -0.008(3) -0.012(6)
C65B 0.044(5) 0.055(5) 0.036(4) 0.001(3) -0.006(3) -0.003(4)
O66B 0.061(4) 0.052(6) 0.039(4) 0.004(3) -0.020(3) -0.003(4)
O67B 0.048(4) 0.084(6) 0.067(5) 0.023(4) -0.003(3) -0.019(3)
O68B 0.057(5) 0.061(5) 0.050(4) 0.005(3) -0.008(3) -0.026(4)
C69B 0.057(3) 0.039(4) 0.048(3) 0.002(2) 0.002(2) 0.000(3)
O70B 0.055(5) 0.045(4) 0.047(4) -0.001(3) -0.003(3) 0.004(3)
O71B 0.041(5) 0.073(4) 0.049(3) 0.000(3) -0.004(3) -0.006(3)
O72B 0.024(5) 0.073(4) 0.054(3) -0.010(2) -0.003(3) -0.007(3)
C73B 0.032(4) 0.053(5) 0.046(4) -0.015(3) -0.016(3) 0.004(3)
O74B 0.012(8) 0.079(5) 0.070(5) 0.009(4) -0.021(4) -0.001(5)
O75B 0.024(5) 0.073(4) 0.054(3) -0.010(2) -0.003(3) -0.007(3)
O76B 0.028(4) 0.016(2) 0.044(4) -0.004(2) -0.002(3) 0.017(2)
C77B 0.014(4) 0.023(4) 0.047(4) -0.008(3) 0.000(3) 0.007(3)
O78B 0.023(3) 0.0169(19) 0.031(3) -0.0152(17) -0.004(3) 0.0025(18)
O79B 0.035(4) 0.042(5) 0.042(4) -0.023(3) -0.010(3) 0.019(3)
O80B 0.016(3) 0.075(7) 0.047(4) -0.030(4) -0.004(3) 0.021(3)
C81B 0.019(3) 0.026(4) 0.043(5) 0.016(3) 0.009(3) -0.004(3)
O82B 0.020(4) 0.032(5) 0.069(11) 0.015(5) 0.010(4) -0.004(3)
O83B 0.013(6) 0.049(8) 0.037(3) 0.003(3) 0.001(3) -0.010(6)
O84B 0.027(4) 0.061(7) 0.050(5) -0.003(4) 0.004(3) 0.008(3)
C85B 0.057(3) 0.039(4) 0.048(3) 0.002(2) 0.002(2) 0.000(3)
O86B 0.058(4) 0.087(14) 0.086(11) 0.002(9) -0.001(4) 0.009(4)
O87B 0.025(3) 0.023(2) 0.035(3) -0.0029(18) 0.003(2) 0.006(2)
O88B 0.044(5) 0.034(4) 0.051(4) -0.005(3) -0.001(3) -0.006(4)
Cs1 0.102(2) 0.0786(16) 0.091(2) -0.0034(15) -0.0139(17) 0.0121(16)
Na1 0.047(4) 0.035(4) 0.040(4) -0.006(3) 0.000(3) 0.020(3)
Na2 0.062(4) 0.041(4) 0.045(4) 0.001(3) -0.020(3) 0.007(3)
Na3 0.070(5) 0.051(5) 0.061(4) 0.009(3) -0.004(3) -0.024(4)
Cl1 0.109(6) 0.029(3) 0.030(4) -0.005(3) -0.024(4) 0.021(4)
O1W 0.099(17) 0.077(15) 0.024(10) 0.025(10) 0.009(11) -0.018(15)
O2W 0.072(6) 0.039(5) 0.059(8) -0.007(5) -0.012(5) -0.008(4)
O3W 0.019(9) 0.079(15) 0.103(16) -0.008(15) 0.037(10) 0.005(10)
O4W 0.021(8) 0.061(12) 0.044(11) 0.010(10) -0.002(8) -0.025(8)
O5W 0.042(10) 0.014(7) 0.025(9) 0.007(7) -0.017(7) 0.009(7)
O6W 0.044(5) 0.034(4) 0.051(4) -0.005(3) -0.001(3) -0.006(4)
O7W 0.052(6) 0.028(7) 0.048(7) -0.013(5) 0.008(5) 0.022(5)
O8W 0.053(9) 0.079(8) 0.039(5) -0.009(4) -0.026(4) 0.011(6)
O9W 0.072(6) 0.039(5) 0.059(8) -0.007(5) -0.012(5) -0.008(4)

loop_
_atom_type_symbol
_atom_type_description
_atom_type_scat_dispersion_real
_atom_type_scat_dispersion_imag
_atom_type_scat_source
C C 0.0033 0.0016 'International Tables Vol C Tables 4.2.6.8 and 6.1.1.4'
H H 0.0000 0.0000 'International Tables Vol C Tables 4.2.6.8 and 6.1.1.4'
O O 0.0106 0.0060 'International Tables Vol C Tables 4.2.6.8 and 6.1.1.4'
P P 0.1023 0.0942 'International Tables Vol C Tables 4.2.6.8 and 6.1.1.4'
W W -0.8490 6.8722 'International Tables Vol C Tables 4.2.6.8 and 6.1.1.4'
Na Na 0.0362 0.0249 'International Tables Vol C Tables 4.2.6.8 and 6.1.1.4'
Cs Cs -0.3680 2.1192 'International Tables Vol C Tables 4.2.6.8 and 6.1.1.4'
Cl Cl 0.1484 0.1585 'International Tables Vol C Tables 4.2.6.8 and 6.1.1.4'

loop_
_geom_angle_atom_site_label_1
_geom_angle_atom_site_label_2
_geom_angle_atom_site_label_3
_geom_angle
_geom_angle_site_symmetry_1
_geom_angle_site_symmetry_3
O1 W1 O4 96.4(8) . .
O1 W1 O3 103.8(8) . .
O4 W1 O3 94.5(7) . .
O1 W1 O5 100.6(8) . .
O4 W1 O5 162.5(7) . .
O3 W1 O5 85.6(7) . .
O1 W1 O2 98.7(8) . .
O4 W1 O2 87.7(7) . .
O3 W1 O2 156.9(7) . .
O5 W1 O2 85.6(7) . .
O1 W1 O6 172.6(7) . .
O4 W1 O6 78.9(6) . .
O3 W1 O6 82.5(6) . .
O5 W1 O6 83.7(6) . .
O2 W1 O6 75.4(6) . .
O7 W2 O10 103.6(7) . .
O7 W2 O8 99.6(7) . .
O10 W2 O8 156.5(7) . .
O7 W2 O9 103.1(7) . .
O10 W2 O9 84.7(6) . .
O8 W2 O9 86.5(7) . .
O7 W2 O2 98.8(7) . .
O10 W2 O2 91.1(7) . .
O8 W2 O2 89.0(7) . .
O9 W2 O2 158.1(7) . .
O7 W2 O6 169.6(6) . .
O10 W2 O6 85.1(6) . .
O8 W2 O6 72.3(6) . .
O9 W2 O6 83.3(6) . .
O2 W2 O6 75.0(6) . .
O11 W3 O12 97.5(8) . .
O11 W3 O13 106.6(8) . .
O12 W3 O13 82.7(8) . .
O11 W3 O8 99.1(8) . .
O12 W3 O8 91.8(7) . .
O13 W3 O8 154.1(7) . .
O11 W3 O4 103.6(7) . .
O12 W3 O4 158.9(7) . .
O13 W3 O4 91.5(7) . .
O8 W3 O4 84.6(7) . .
O11 W3 O6 171.0(7) . .
O12 W3 O6 84.5(6) . .
O13 W3 O6 82.3(6) . .
O8 W3 O6 72.0(6) . .
O4 W3 O6 74.6(6) . .
O14 W4 O16 85.7(7) . .
O14 W4 O17 94.2(7) . .
O16 W4 O17 158.8(7) . .
O14 W4 O15 100.6(8) . .
O16 W4 O15 100.8(7) . .
O17 W4 O15 100.1(8) . .
O14 W4 O12 163.8(8) . .
O16 W4 O12 91.1(7) . .
O17 W4 O12 83.1(7) . .
O15 W4 O12 95.6(7) . .
O14 W4 O18 84.0(7) . .
O16 W4 O18 72.3(6) . .
O17 W4 O18 86.6(7) . .
O15 W4 O18 171.6(7) . .
O12 W4 O18 80.0(6) . .
O20 W5 O19 98.0(8) . .
O20 W5 O17 86.3(7) . .
O19 W5 O17 101.3(8) . .
O20 W5 O13 162.4(7) . .
O19 W5 O13 98.9(8) . .
O17 W5 O13 85.8(7) . .
O20 W5 O21 88.4(7) . .
O19 W5 O21 99.6(8) . .
O17 W5 O21 158.9(7) . .
O13 W5 O21 93.3(6) . .
O20 W5 O22 84.1(6) . .
O19 W5 O22 173.2(7) . .
O17 W5 O22 85.2(6) . .
O13 W5 O22 79.6(6) . .
O21 W5 O22 73.9(6) . .
O23 W6 O24 98.3(8) . .
O23 W6 O21 87.1(7) . .
O24 W6 O21 96.6(7) . .
O23 W6 O3 163.2(8) . .
O24 W6 O3 98.5(7) . .
O21 W6 O3 91.7(7) . .
O23 W6 O25 91.4(7) . .
O24 W6 O25 103.3(8) . .
O21 W6 O25 160.0(7) . .
O3 W6 O25 84.1(7) . .
O23 W6 O22 84.8(6) . .
O24 W6 O22 171.4(7) . .
O21 W6 O22 75.5(6) . .
O3 W6 O22 78.7(6) . .
O25 W6 O22 84.6(6) . .
O26 W7 O27 95.0(7) . .
O26 W7 O25 101.2(8) . .
O27 W7 O25 86.0(8) . .
O26 W7 O5 103.5(7) . .
O27 W7 O5 160.8(7) . .
O25 W7 O5 85.6(7) . .
O26 W7 O28 100.9(8) . .
O27 W7 O28 93.8(8) . .
O25 W7 O28 157.9(7) . .
O5 W7 O28 87.6(7) . .
O26 W7 O29 172.7(7) . .
O27 W7 O29 79.5(7) . .
O25 W7 O29 83.4(7) . .
O5 W7 O29 82.4(6) . .
O28 W7 O29 74.8(6) . .
O31 W8 O30 97.8(8) . .
O31 W8 O10 161.5(7) . .
O30 W8 O10 98.9(7) . .
O31 W8 O28 93.2(8) . .
O30 W8 O28 98.1(8) . .
O10 W8 O28 92.3(7) . .
O31 W8 O32 92.3(7) . .
O30 W8 O32 103.7(8) . .
O10 W8 O32 76.0(6) . .
O28 W8 O32 156.6(7) . .
O31 W8 O29 80.7(7) . .
O30 W8 O29 170.4(7) . .
O10 W8 O29 84.1(6) . .
O28 W8 O29 72.6(7) . .
O32 W8 O29 85.9(6) . .
O34 W9 O33 95.4(8) . .
O34 W9 O32 99.7(8) . .
O33 W9 O32 91.3(7) . .
O34 W9 O16 103.0(8) . .
O33 W9 O16 92.6(7) . .
O32 W9 O16 156.5(7) . .
O34 W9 O9 101.2(8) . .
O33 W9 O9 163.1(7) . .
O32 W9 O9 82.8(7) . .
O16 W9 O9 86.9(6) . .
O34 W9 O18 176.3(8) . .
O33 W9 O18 84.4(7) . .
O32 W9 O18 84.1(7) . .
O16 W9 O18 73.3(6) . .
O9 W9 O18 79.3(6) . .
O36 W10 O35 100.4(8) . .
O36 W10 O37 156.9(7) . .
O35 W10 O37 102.2(7) . .
O36 W10 O38 89.2(8) . .
O35 W10 O38 94.8(7) . .
O37 W10 O38 84.3(7) . .
O36 W10 O33 86.7(7) . .
O35 W10 O33 99.4(7) . .
O37 W10 O33 94.2(6) . .
O38 W10 O33 165.7(7) . .
O36 W10 O39 85.1(7) . .
O35 W10 O39 173.0(7) . .
O37 W10 O39 72.0(6) . .
O38 W10 O39 80.8(6) . .
O33 W10 O39 85.2(6) . .
O40 W11 O37 102.5(7) . .
O40 W11 O42 98.9(7) . .
O37 W11 O42 158.4(7) . .
O40 W11 O41 92.5(7) . .
O37 W11 O41 90.3(7) . .
O42 W11 O41 85.9(7) . .
O40 W11 O14 103.8(7) . .
O37 W11 O14 88.3(6) . .
O42 W11 O14 89.4(7) . .
O41 W11 O14 163.5(6) . .
O40 W11 O39 171.6(6) . .
O37 W11 O39 72.1(6) . .
O42 W11 O39 86.3(6) . .
O41 W11 O39 81.2(6) . .
O14 W11 O39 82.8(5) . .
O43 W12 O42 100.2(8) . .
O43 W12 O44 94.9(8) . .
O42 W12 O44 85.7(7) . .
O43 W12 O45 99.9(8) . .
O42 W12 O45 159.3(7) . .
O44 W12 O45 87.3(7) . .
O43 W12 O20 99.3(7) . .
O42 W12 O20 88.0(7) . .
O44 W12 O20 165.3(7) . .
O45 W12 O20 94.0(6) . .
O43 W12 O46 170.9(7) . .
O42 W12 O46 87.8(7) . .
O44 W12 O46 81.3(6) . .
O45 W12 O46 71.8(6) . .
O20 W12 O46 85.2(6) . .
O47 W13 O45 99.7(8) . .
O47 W13 O48 102.9(8) . .
O45 W13 O48 156.8(7) . .
O47 W13 O49 97.5(8) . .
O45 W13 O49 86.4(7) . .
O48 W13 O49 85.6(7) . .
O47 W13 O23 97.7(7) . .
O45 W13 O23 91.2(6) . .
O48 W13 O23 90.8(7) . .
O49 W13 O23 164.8(7) . .
O47 W13 O46 173.8(7) . .
O45 W13 O46 74.1(7) . .
O48 W13 O46 83.2(7) . .
O49 W13 O46 81.4(6) . .
O23 W13 O46 83.5(6) . .
O50 W14 O52 96.0(8) . .
O50 W14 O48 106.3(9) . .
O52 W14 O48 85.1(8) . .
O50 W14 O51 94.3(9) . .
O52 W14 O51 92.7(8) . .
O48 W14 O51 159.4(7) . .
O50 W14 O27 95.6(8) . .
O52 W14 O27 167.5(7) . .
O48 W14 O27 87.2(7) . .
O51 W14 O27 91.0(7) . .
O50 W14 O53 172.5(9) . .
O52 W14 O53 86.7(6) . .
O48 W14 O53 80.9(7) . .
O51 W14 O53 78.5(7) . .
O27 W14 O53 82.3(6) . .
O54 W15 O55 95.6(8) . .
O54 W15 O51 97.0(8) . .
O55 W15 O51 93.1(7) . .
O54 W15 O31 99.9(8) . .
O55 W15 O31 162.4(7) . .
O51 W15 O31 93.0(7) . .
O54 W15 O36 105.8(7) . .
O55 W15 O36 80.9(7) . .
O51 W15 O36 156.8(7) . .
O31 W15 O36 87.0(7) . .
O54 W15 O53 169.4(7) . .
O55 W15 O53 81.3(6) . .
O51 W15 O53 73.2(6) . .
O31 W15 O53 84.7(6) . .
O36 W15 O53 83.8(6) . .
O56 W16 O57 103.2(8) . .
O56 W16 O55 101.5(8) . .
O57 W16 O55 94.2(8) . .
O56 W16 O58 100.4(7) . .
O57 W16 O58 83.5(8) . .
O55 W16 O58 158.0(7) . .
O56 W16 O38 99.8(8) . .
O57 W16 O38 156.3(8) . .
O55 W16 O38 87.2(7) . .
O58 W16 O38 86.4(7) . .
O56 W16 O59 173.7(6) . .
O57 W16 O59 73.0(7) . .
O55 W16 O59 84.0(6) . .
O58 W16 O59 74.4(6) . .
O38 W16 O59 83.6(6) . .
O60 W17 O41 102.3(8) . .
O60 W17 O44 99.7(8) . .
O41 W17 O44 86.6(7) . .
O60 W17 O58 101.7(8) . .
O41 W17 O58 90.5(7) . .
O44 W17 O58 158.5(7) . .
O60 W17 O61 99.1(8) . .
O41 W17 O61 158.5(7) . .
O44 W17 O61 87.3(7) . .
O58 W17 O61 87.7(7) . .
O60 W17 O59 172.2(7) . .
O41 W17 O59 84.7(7) . .
O44 W17 O59 84.0(6) . .
O58 W17 O59 74.5(6) . .
O61 W17 O59 74.1(6) . .
O62 W18 O61 98.8(8) . .
O62 W18 O49 100.9(8) . .
O61 W18 O49 86.1(7) . .
O62 W18 O57 103.5(8) . .
O61 W18 O57 87.0(8) . .
O49 W18 O57 155.4(7) . .
O62 W18 O52 100.9(7) . .
O61 W18 O52 160.2(7) . .
O49 W18 O52 87.8(7) . .
O57 W18 O52 90.8(8) . .
O62 W18 O59 171.5(6) . .
O61 W18 O59 74.3(6) . .
O49 W18 O59 83.7(6) . .
O57 W18 O59 71.7(7) . .
O52 W18 O59 86.4(6) . .
O62 W18 Cs1 38.8(6) . 3_645
O61 W18 Cs1 70.8(5) . 3_645
O49 W18 Cs1 72.9(5) . 3_645
O57 W18 Cs1 126.4(5) . 3_645
O52 W18 Cs1 125.0(5) . 3_645
O59 W18 Cs1 138.8(4) . 3_645
O22 P1 O18 112.2(10) . .
O22 P1 O6 106.6(8) . .
O18 P1 O6 102.2(9) . .
O22 P1 O29 110.6(9) . .
O18 P1 O29 112.4(9) . .
O6 P1 O29 112.5(9) . .
O39 P2 O53 117.3(9) . .
O39 P2 O59 106.7(9) . .
O53 P2 O59 106.2(9) . .
O39 P2 O46 114.8(9) . .
O53 P2 O46 105.3(9) . .
O59 P2 O46 105.8(9) . .
W1 O2 W2 118.3(8) . .
W1 O3 W6 155.4(10) . .
W1 O4 W3 114.6(7) . .
W7 O5 W1 150.6(10) . .
P1 O6 W3 127.1(9) . .
P1 O6 W2 123.9(8) . .
W3 O6 W2 92.0(5) . .
P1 O6 W1 121.2(9) . .
W3 O6 W1 91.7(5) . .
W2 O6 W1 91.3(5) . .
W2 O7 Na1 171.7(9) . 3_655
W2 O8 W3 123.7(9) . .
W2 O9 W9 147.9(9) . .
W2 O10 W8 157.2(9) . .
W3 O11 Cs1 137.8(9) . .
W3 O12 W4 155.2(10) . .
W3 O13 W5 155.0(9) . .
W4 O14 W11 155.8(10) . .
W4 O16 W9 122.7(8) . .
W5 O17 W4 148.8(10) . .
P1 O18 W9 131.2(10) . .
P1 O18 W4 128.6(10) . .
W9 O18 W4 91.1(6) . .
W5 O20 W12 164.7(10) . .
W6 O21 W5 119.9(7) . .
P1 O22 W5 130.3(9) . .
P1 O22 W6 126.3(9) . .
W5 O22 W6 90.7(5) . .
W6 O23 W13 160.7(10) . .
W7 O25 W6 153.5(10) . .
W7 O27 W14 169.0(11) . .
W8 O28 W7 120.4(9) . .
P1 O29 W7 127.1(9) . .
P1 O29 W8 121.4(9) . .
W7 O29 W8 92.2(6) . .
W8 O31 W15 168.7(10) . .
W9 O32 W8 160.6(10) . .
W9 O33 W10 168.1(9) . .
W10 O36 W15 156.0(10) . .
W11 O37 W10 123.8(9) . .
W10 O38 W16 142.6(10) . .
P2 O39 W10 129.5(9) . .
P2 O39 W11 128.7(9) . .
W10 O39 W11 91.7(5) . .
W11 O40 Na2 142.5(9) . 2_654
W17 O41 W11 149.9(10) . .
W12 O42 W11 149.9(10) . .
W12 O44 W17 150.4(10) . .
W13 O45 W12 121.6(9) . .
P2 O46 W13 130.2(9) . .
P2 O46 W12 126.2(9) . .
W13 O46 W12 92.1(5) . .
W14 O48 W13 156.9(10) . .
W18 O49 W13 148.4(10) . .
W14 O51 W15 119.3(9) . .
W14 O52 W18 144.4(10) . .
P2 O53 W14 135.2(10) . .
P2 O53 W15 122.9(9) . .
W14 O53 W15 89.0(5) . .
W16 O55 W15 154.6(10) . .
W16 O56 Na3 143.6(10) . 3_645
W16 O57 W18 125.5(9) . .
W17 O58 W16 120.8(8) . .
P2 O59 W16 125.4(9) . .
P2 O59 W17 124.6(9) . .
W16 O59 W17 90.3(5) . .
P2 O59 W18 126.6(9) . .
W16 O59 W18 89.8(5) . .
W17 O59 W18 88.9(5) . .
W18 O61 W17 122.6(9) . .
W18 O62 Cs1 122.7(8) . 3_645
C2A O1A C54A 122.6(17) . .
O1A C2A C7A 119(2) . .
O1A C2A O3A 111(2) . .
C7A C2A O3A 104(2) . .
C4A O3A C2A 112.2(19) . .
O3A C4A C57A 108(2) . .
O3A C4A C5A 109.1(19) . .
C57A C4A C5A 107(2) . .
O8A C5A C6A 106(2) . .
O8A C5A C4A 119(2) . .
C6A C5A C4A 103(2) . .
O59A C6A C7A 109(2) . .
O59A C6A C5A 106(2) . .
C7A C6A C5A 111(2) . .
O60A C7A C2A 108(2) . .
O60A C7A C6A 111(2) . .
C2A C7A C6A 109(2) . .
C5A O8A C9A 112(2) . .
O8A C9A O10A 116(2) . .
O8A C9A C14A 106(2) . .
O10A C9A C14A 111(2) . .
C9A O10A C11A 104.1(19) . .
O10A C11A C61A 98(2) . .
O10A C11A C12A 100.9(19) . .
C61A C11A C12A 109(2) . .
O15A C12A C13A 104(2) . .
O15A C12A C11A 110(2) . .
C13A C12A C11A 109(2) . .
O63A C13A C14A 108(2) . .
O63A C13A C12A 119(2) . .
C14A C13A C12A 112(2) . .
O64A C14A C13A 114(2) . .
O64A C14A C9A 110(2) . .
C13A C14A C9A 110(2) . .
C16A O15A C12A 110.7(19) . .
O15A C16A O17A 104(2) . .
O15A C16A C21A 103(2) . .
O17A C16A C21A 112(2) . .
C18A O17A C16A 120(2) . .
O17A C18A C65A 116(2) . .
O17A C18A C19A 108(2) . .
C65A C18A C19A 109(2) . .
O22A C19A C20A 106(2) . .
O22A C19A C18A 109(2) . .
C20A C19A C18A 110(2) . .
O67A C20A C19A 108(2) . .
O67A C20A C21A 109(2) . .
C19A C20A C21A 111(2) . .
O68A C21A C16A 111(2) . .
O68A C21A C20A 113(2) . .
C16A C21A C20A 108(2) . .
C23A O22A C19A 122(2) . .
O24A C23A C28A 111(2) . .
O24A C23A O22A 110(2) . .
C28A C23A O22A 116(2) . .
C23A O24A C25A 115(2) . .
C23A O24A Cs1 118.5(14) . .
C25A O24A Cs1 118.4(14) . .
O24A C25A C26A 111(2) . .
O24A C25A C69A 106(2) . .
C26A C25A C69A 116(2) . .
C25A C26A O29A 114(2) . .
C25A C26A C27A 111(2) . .
O29A C26A C27A 114(2) . .
O71A C27A C26A 116(2) . .
O71A C27A C28A 113(2) . .
C26A C27A C28A 108(2) . .
C23A C28A O72A 112(2) . .
C23A C28A C27A 107(2) . .
O72A C28A C27A 101(2) . .
C30A O29A C26A 120.2(19) . .
O31A C30A O29A 114(2) . .
O31A C30A C35A 110(2) . .
O29A C30A C35A 102.9(19) . .
C30A O31A C32A 116.3(16) . .
O31A C32A C73A 106.6(12) . .
O31A C32A C33A 112.5(13) . .
C73A C32A C33A 117.5(13) . .
O36A C33A C34A 113.7(16) . .
O36A C33A C32A 116.4(16) . .
C34A C33A C32A 109.7(17) . .
C33A C34A C35A 116.5(18) . .
C33A C34A O75A 111.3(16) . .
C35A C34A O75A 107.4(17) . .
C34A C35A O76A 106.9(16) . .
C34A C35A C30A 108.0(18) . .
O76A C35A C30A 112.8(18) . .
C33A O36A C37A 121.5(18) . .
O36A C37A O38A 110(2) . .
O36A C37A C42A 111(2) . .
O38A C37A C42A 100.7(17) . .
C39A O38A C37A 117.6(16) . .
O38A C39A C40A 109.1(17) . .
O38A C39A C77A 105.9(14) . .
C40A C39A C77A 120.1(15) . .
C41A C40A C39A 114(2) . .
C41A C40A O43A 103(2) . .
C39A C40A O43A 114(2) . .
C40A C41A O79A 114.3(17) . .
C40A C41A C42A 114(2) . .
O79A C41A C42A 107.5(19) . .
O80A C42A C41A 117.9(19) . .
O80A C42A C37A 100.6(15) . .
C41A C42A C37A 111(2) . .
C40A O43A C44A 115(2) . .
O45A C44A O43A 118(2) . .
O45A C44A C49A 111(2) . .
O43A C44A C49A 100.9(19) . .
C44A O45A C46A 113.2(19) . .
C81A C46A O45A 98.5(14) . .
C81A C46A C47A 114.5(19) . .
O45A C46A C47A 98.2(16) . .
C48A C47A O50A 109(2) . .
C48A C47A C46A 105(2) . .
O50A C47A C46A 98.6(19) . .
C47A C48A O83A 105(2) . .
C47A C48A C49A 115(2) . .
O83A C48A C49A 107(2) . .
O84A C49A C48A 107.8(17) . .
O84A C49A C44A 120.0(18) . .
C48A C49A C44A 101.8(18) . .
C51A O50A C47A 109.9(19) . .
C56A C51A O52A 109(2) . .
C56A C51A O50A 116(2) . .
O52A C51A O50A 105.2(19) . .
C53A O52A C51A 112(2) . .
C53A O52A Cs1 119.4(15) . 3_645
C51A O52A Cs1 125.7(14) . 3_645
O52A C53A C85A 112(2) . .
O52A C53A C54A 107.4(18) . .
C85A C53A C54A 121(2) . .
C55A C54A O1A 117.0(19) . .
C55A C54A C53A 117.8(18) . .
O1A C54A C53A 106.8(17) . .
C54A C55A O87A 109(2) . .
C54A C55A C56A 107(2) . .
O87A C55A C56A 114(2) . .
C51A C56A C55A 109(2) . .
C51A C56A O88A 107(2) . .
C55A C56A O88A 101(2) . .
O58A C57A C4A 110(2) . .
O62A C61A C11A 109(2) . .
O66A C65A C18A 109.4(18) . .
O70A C69A C25A 100.4(18) . .
O70A C69A Cs1 42.0(11) . .
C25A C69A Cs1 83.2(13) . .
C69A O70A Cs1 118.5(14) . .
O74A C73A C32A 113.9(15) . .
C35A O76A Na3 120.5(14) . .
O78A C77A C39A 114.3(14) . .
O82A C81A C46A 113.8(17) . .
O86A C85A C53A 109.8(16) . .
O86A C85A Cs1 54.0(16) . 3_645
C53A C85A Cs1 86.3(16) . 3_645
C85A O86A Cs1 104.9(18) . 3_645
C2B O1B C54B 116.6(19) . .
O3B C2B O1B 113(2) . .
O3B C2B C7B 117(2) . .
O1B C2B C7B 105(2) . .
C2B O3B C4B 111.6(19) . .
O3B C4B C5B 107(2) . .
O3B C4B C57B 108.0(19) . .
C5B C4B C57B 103.6(19) . .
O8B C5B C4B 113(2) . .
O8B C5B C6B 100.9(19) . .
C4B C5B C6B 105(2) . .
O59B C6B C7B 104(2) . .
O59B C6B C5B 103(2) . .
C7B C6B C5B 108(2) . .
O60B C7B C2B 112(2) . .
O60B C7B C6B 112(2) . .
C2B C7B C6B 106(2) . .
C5B O8B C9B 109.9(19) . .
O10B C9B O8B 107.7(19) . .
O10B C9B C14B 113(2) . .
O8B C9B C14B 109(2) . .
C11B O10B C9B 114.1(19) . .
C11B O10B Na3 111.2(15) . 4_456
C9B O10B Na3 127.8(14) . 4_456
O10B C11B C61B 110(2) . .
O10B C11B C12B 106(2) . .
C61B C11B C12B 113(2) . .
O15B C12B C13B 105.6(19) . .
O15B C12B C11B 114(2) . .
C13B C12B C11B 109(2) . .
O63B C13B C12B 112(2) . .
O63B C13B C14B 107.0(19) . .
C12B C13B C14B 112(2) . .
O64B C14B C9B 110(2) . .
O64B C14B C13B 111(2) . .
C9B C14B C13B 109(2) . .
C12B O15B C16B 114.9(19) . .
C21B C16B O15B 109(2) . .
C21B C16B O17B 105(2) . .
O15B C16B O17B 112(2) . .
C18B O17B C16B 120(2) . .
O17B C18B C65B 113(2) . .
O17B C18B C19B 107.8(14) . .
C65B C18B C19B 121(2) . .
O22B C19B C20B 110.4(15) . .
O22B C19B C18B 108.1(16) . .
C20B C19B C18B 116.2(18) . .
O67B C20B C19B 120.2(16) . .
O67B C20B C21B 109.3(17) . .
C19B C20B C21B 104.8(15) . .
C16B C21B O68B 118(3) . .
C16B C21B C20B 117(2) . .
O68B C21B C20B 103(2) . .
C19B O22B C23B 110(2) . .
O24B C23B O22B 100(2) . .
O24B C23B C28B 107(2) . .
O22B C23B C28B 100(2) . .
C23B O24B C25B 125(2) . .
C23B O24B Na2 112.5(17) . .
C25B O24B Na2 115.2(16) . .
C69B C25B C26B 116(3) . .
C69B C25B O24B 103(2) . .
C26B C25B O24B 114(2) . .
O29B C26B C25B 114(2) . .
O29B C26B C27B 111(2) . .
C25B C26B C27B 102(2) . .
C28B C27B C26B 123(3) . .
C28B C27B O71B 104(2) . .
C26B C27B O71B 97(2) . .
O72B C28B C27B 117(3) . .
O72B C28B C23B 115(3) . .
C27B C28B C23B 109(2) . .
C26B O29B C30B 120(2) . .
O31B C30B O29B 94.5(17) . .
O31B C30B C35B 103(2) . .
O29B C30B C35B 120.7(19) . .
C30B O31B C32B 120.4(18) . .
C73B C32B O31B 117(2) . .
C73B C32B C33B 117(3) . .
O31B C32B C33B 103(2) . .
O36B C33B C34B 94(2) . .
O36B C33B C32B 102(2) . .
C34B C33B C32B 100(2) . .
C33B C34B C35B 77(2) . .
C33B C34B O75B 92(2) . .
C35B C34B O75B 77(2) . .
C34B C35B C30B 99(2) . .
C37B O36B C33B 107(2) . .
O36B C37B O38B 114(2) . .
O36B C37B C42B 116(2) . .
O38B C37B C42B 102.8(19) . .
C37B O38B C39B 112.3(19) . .
C77B C39B O38B 108(2) . .
C77B C39B C40B 119(2) . .
O38B C39B C40B 107.5(18) . .
O43B C40B C41B 111(2) . .
O43B C40B C39B 107.6(18) . .
C41B C40B C39B 109(2) . .
C40B C41B C42B 120(2) . .
C40B C41B O79B 113(2) . .
C42B C41B O79B 105.3(19) . .
O80B C42B C41B 117(2) . .
O80B C42B C37B 103.7(19) . .
C41B C42B C37B 105(2) . .
O80B C42B Na1 47.3(11) . .
C41B C42B Na1 87.4(15) . .
C37B C42B Na1 150.3(16) . .
C40B O43B C44B 114.0(18) . .
O43B C44B O45B 107.9(19) . .
O43B C44B C49B 115(2) . .
O45B C44B C49B 101.7(19) . .
C46B O45B C44B 113.9(18) . .
C46B O45B Na1 115.0(13) . 4_446
C44B O45B Na1 128.7(14) . 4_446
C81B C46B O45B 106(2) . .
C81B C46B C47B 111(2) . .
O45B C46B C47B 110(2) . .
O50B C47B C46B 107(2) . .
O50B C47B C48B 108.4(19) . .
C46B C47B C48B 105(2) . .
C49B C48B O83B 109(2) . .
C49B C48B C47B 111(2) . .
O83B C48B C47B 101.6(18) . .
C48B C49B O84B 106(2) . .
C48B C49B C44B 113(2) . .
O84B C49B C44B 98(2) . .
C51B O50B C47B 111.4(17) . .
O50B C51B O52B 105(2) . .
O50B C51B C56B 111(2) . .
O52B C51B C56B 101.8(19) . .
C53B O52B C51B 118(2) . .
O52B C53B C85B 109(2) . .
O52B C53B C54B 104(2) . .
C85B C53B C54B 113(2) . .
O1B C54B C55B 110(2) . .
O1B C54B C53B 107(2) . .
C55B C54B C53B 105(2) . .
O87B C55B C54B 104(2) . .
O87B C55B C56B 109(2) . .
C54B C55B C56B 108(2) . .
O88B C56B C51B 102(2) . .
O88B C56B C55B 107(2) . .
C51B C56B C55B 112(2) . .
O58B C57B C4B 105(2) . .
O62B C61B C11B 108(2) . .
C61B O62B Na3 115.2(16) . 4_456
C18B C65B O66B 96(2) . .
C65B O66B Na2 122.4(16) . .
C20B O67B Na3 111.5(12) . .
C21B O68B Na3 119.5(17) . .
O70B C69B C25B 120(3) . .
C69B O70B Na2 106.9(18) . .
C32B C73B O74B 112(2) . .
O78B C77B C39B 104.8(19) . .
C41B O79B Na1 113.1(13) . .
C42B O80B Na1 105.9(15) . .
O82B C81B C46B 114(2) . .
C81B O82B Na1 107.7(14) . 4_446
O86B C85B C53B 106(3) . .
O70A Cs1 O52A 108.1(5) . 3_655
O70A Cs1 O86A 60.4(4) . 3_655
O52A Cs1 O86A 53.8(5) 3_655 3_655
O70A Cs1 O11 80.7(5) . .
O52A Cs1 O11 85.6(4) 3_655 .
O86A Cs1 O11 100.7(4) 3_655 .
O70A Cs1 O24A 54.2(4) . .
O52A Cs1 O24A 156.8(4) 3_655 .
O86A Cs1 O24A 114.1(4) 3_655 .
O11 Cs1 O24A 77.0(4) . .
O70A Cs1 O62 75.9(5) . 3_655
O52A Cs1 O62 122.3(4) 3_655 3_655
O86A Cs1 O62 86.5(4) 3_655 3_655
O11 Cs1 O62 147.9(4) . 3_655
O24A Cs1 O62 71.6(4) . 3_655
O70A Cs1 C85A 81.4(5) . 3_655
O52A Cs1 C85A 38.7(5) 3_655 3_655
O86A Cs1 C85A 21.1(4) 3_655 3_655
O11 Cs1 C85A 108.5(4) . 3_655
O24A Cs1 C85A 134.4(4) . 3_655
O62 Cs1 C85A 89.4(4) 3_655 3_655
O70A Cs1 C69A 19.5(5) . .
O52A Cs1 C69A 118.9(5) 3_655 .
O86A Cs1 C69A 78.0(5) 3_655 .
O11 Cs1 C69A 67.1(5) . .
O24A Cs1 C69A 39.7(5) . .
O62 Cs1 C69A 84.2(5) 3_655 .
C85A Cs1 C69A 99.1(5) 3_655 .
O70A Cs1 W18 74.7(4) . 3_655
O52A Cs1 W18 104.6(3) 3_655 3_655
O86A Cs1 W18 69.6(3) 3_655 3_655
O11 Cs1 W18 155.2(3) . 3_655
O24A Cs1 W18 86.2(3) . 3_655
O62 Cs1 W18 18.5(3) 3_655 3_655
C85A Cs1 W18 70.9(3) 3_655 3_655
C69A Cs1 W18 88.3(4) . 3_655
O7W Na1 O80B 90.3(8) . .
O7W Na1 O82B 145.1(8) . 4_546
O80B Na1 O82B 102.2(8) . 4_546
O7W Na1 O7 89.0(7) . 3_645
O80B Na1 O7 179.2(8) . 3_645
O82B Na1 O7 78.6(7) 4_546 3_645
O7W Na1 O79B 124.4(8) . .
O80B Na1 O79B 71.9(7) . .
O82B Na1 O79B 90.5(7) 4_546 .
O7 Na1 O79B 108.3(7) 3_645 .
O7W Na1 O45B 82.3(7) . 4_546
O80B Na1 O45B 82.5(7) . 4_546
O82B Na1 O45B 67.5(6) 4_546 4_546
O7 Na1 O45B 97.7(6) 3_645 4_546
O79B Na1 O45B 141.9(8) . 4_546
O7W Na1 C42B 114.1(8) . .
O80B Na1 C42B 26.8(6) . .
O82B Na1 C42B 87.9(8) 4_546 .
O7 Na1 C42B 153.7(8) 3_645 .
O79B Na1 C42B 48.8(7) . .
O45B Na1 C42B 97.7(7) 4_546 .
O8W Na2 O66B 84.0(8) . .
O8W Na2 O70B 99.7(9) . .
O66B Na2 O70B 91.2(9) . .
O8W Na2 O9W 102.0(9) . .
O66B Na2 O9W 97.6(9) . .
O70B Na2 O9W 157.3(9) . .
O8W Na2 O24B 168.5(10) . .
O66B Na2 O24B 94.4(8) . .
O70B Na2 O24B 68.9(8) . .
O9W Na2 O24B 89.5(8) . .
O8W Na2 O40 93.3(8) . 2_655
O66B Na2 O40 172.0(9) . 2_655
O70B Na2 O40 81.8(7) . 2_655
O9W Na2 O40 90.3(8) . 2_655
O24B Na2 O40 86.7(7) . 2_655
O76A Na3 O68B 114.2(9) . .
O76A Na3 O67B 110.3(9) . .
O68B Na3 O67B 72.7(8) . .
O76A Na3 O62B 96.6(9) . 4_556
O68B Na3 O62B 139.2(9) . 4_556
O67B Na3 O62B 122.2(8) . 4_556
O76A Na3 O56 84.2(8) . 3_655
O68B Na3 O56 70.5(8) . 3_655
O67B Na3 O56 143.2(8) . 3_655
O62B Na3 O56 87.6(7) 4_556 3_655
O76A Na3 O10B 161.3(9) . 4_556
O68B Na3 O10B 81.5(8) . 4_556
O67B Na3 O10B 83.5(8) . 4_556
O62B Na3 O10B 64.8(7) 4_556 4_556
O56 Na3 O10B 92.1(7) 3_655 4_556

loop_
_geom_bond_atom_site_label_1
_geom_bond_atom_site_label_2
_geom_bond_distance
_geom_bond_site_symmetry_2
W1 O1 1.788(18) .
W1 O4 1.870(18) .
W1 O3 1.885(17) .
W1 O5 1.931(17) .
W1 O2 1.948(17) .
W1 O6 2.372(15) .
W2 O7 1.607(15) .
W2 O10 1.892(15) .
W2 O8 1.895(17) .
W2 O9 1.898(15) .
W2 O2 1.993(17) .
W2 O6 2.359(15) .
W3 O11 1.660(17) .
W3 O12 1.805(16) .
W3 O13 1.813(16) .
W3 O8 1.941(16) .
W3 O4 2.145(18) .
W3 O6 2.342(15) .
W4 O14 1.587(16) .
W4 O16 1.902(16) .
W4 O17 1.934(17) .
W4 O15 1.950(18) .
W4 O12 2.010(16) .
W4 O18 2.379(18) .
W5 O20 1.651(15) .
W5 O19 1.676(18) .
W5 O17 1.892(17) .
W5 O13 1.975(16) .
W5 O21 1.993(17) .
W5 O22 2.347(15) .
W6 O23 1.696(15) .
W6 O24 1.785(17) .
W6 O21 1.879(17) .
W6 O3 1.886(16) .
W6 O25 1.925(18) .
W6 O22 2.366(16) .
W7 O26 1.671(16) .
W7 O27 1.755(15) .
W7 O25 1.870(18) .
W7 O5 1.923(16) .
W7 O28 1.948(18) .
W7 O29 2.268(17) .
W8 O31 1.740(16) .
W8 O30 1.757(18) .
W8 O10 1.888(15) .
W8 O28 1.917(17) .
W8 O32 1.976(16) .
W8 O29 2.385(17) .
W9 O34 1.622(18) .
W9 O33 1.654(15) .
W9 O32 1.753(16) .
W9 O16 1.923(16) .
W9 O9 1.939(15) .
W9 O18 2.323(17) .
W10 O36 1.703(16) .
W10 O35 1.749(17) .
W10 O37 1.925(16) .
W10 O38 1.972(17) .
W10 O33 2.117(15) .
W10 O39 2.320(15) .
W11 O40 1.690(15) .
W11 O37 1.873(17) .
W11 O42 1.929(18) .
W11 O41 1.969(17) .
W11 O14 2.256(16) .
W11 O39 2.353(15) .
W12 O43 1.774(19) .
W12 O42 1.877(18) .
W12 O44 1.919(16) .
W12 O45 1.991(18) .
W12 O20 2.123(15) .
W12 O46 2.346(16) .
W13 O47 1.646(19) .
W13 O45 1.867(18) .
W13 O48 1.880(18) .
W13 O49 1.919(15) .
W13 O23 2.108(15) .
W13 O46 2.333(16) .
W14 O50 1.547(17) .
W14 O52 1.840(16) .
W14 O48 1.870(18) .
W14 O51 1.889(19) .
W14 O27 2.027(15) .
W14 O53 2.301(16) .
W15 O54 1.723(18) .
W15 O55 1.913(16) .
W15 O51 1.977(18) .
W15 O31 2.029(15) .
W15 O36 2.059(17) .
W15 O53 2.457(17) .
W16 O56 1.779(16) .
W16 O57 1.898(19) .
W16 O55 1.903(17) .
W16 O58 1.959(17) .
W16 O38 1.982(18) .
W16 O59 2.387(16) .
W17 O60 1.687(17) .
W17 O41 1.847(17) .
W17 O44 1.926(16) .
W17 O58 1.939(18) .
W17 O61 1.953(17) .
W17 O59 2.394(16) .
W18 O62 1.656(16) .
W18 O61 1.893(17) .
W18 O49 1.916(17) .
W18 O57 1.92(2) .
W18 O52 2.064(17) .
W18 O59 2.426(16) .
W18 Cs1 4.384(4) 3_645
P1 O22 1.524(15) .
P1 O18 1.548(18) .
P1 O6 1.597(14) .
P1 O29 1.629(18) .
P2 O39 1.500(16) .
P2 O53 1.517(16) .
P2 O59 1.526(15) .
P2 O46 1.578(16) .
O7 Na1 2.475(18) 3_655
O11 Cs1 3.227(16) .
O40 Na2 2.50(2) 2_654
O56 Na3 2.67(2) 3_645
O62 Cs1 3.261(18) 3_645
O1A C2A 1.38(3) .
O1A C54A 1.407(16) .
C2A C7A 1.50(4) .
C2A O3A 1.60(3) .
O3A C4A 1.36(3) .
C4A C57A 1.50(4) .
C4A C5A 1.62(4) .
C5A O8A 1.34(3) .
C5A C6A 1.62(4) .
C6A O59A 1.44(4) .
C6A C7A 1.53(4) .
C7A O60A 1.42(4) .
O8A C9A 1.42(3) .
C9A O10A 1.48(3) .
C9A C14A 1.61(4) .
O10A C11A 1.51(3) .
C11A C61A 1.56(4) .
C11A C12A 1.61(4) .
C12A O15A 1.52(3) .
C12A C13A 1.55(4) .
C13A O63A 1.30(3) .
C13A C14A 1.52(4) .
C14A O64A 1.37(3) .
O15A C16A 1.38(3) .
C16A O17A 1.51(3) .
C16A C21A 1.54(4) .
O17A C18A 1.41(3) .
C18A C65A 1.47(3) .
C18A C19A 1.55(4) .
C19A O22A 1.49(3) .
C19A C20A 1.53(4) .
C20A O67A 1.48(3) .
C20A C21A 1.55(4) .
C21A O68A 1.33(3) .
O22A C23A 1.42(3) .
C23A O24A 1.35(3) .
C23A C28A 1.42(4) .
O24A C25A 1.34(3) .
O24A Cs1 3.225(17) .
C25A C26A 1.43(4) .
C25A C69A 1.74(4) .
C26A O29A 1.43(3) .
C26A C27A 1.47(4) .
C27A O71A 1.27(3) .
C27A C28A 1.60(4) .
C28A O72A 1.44(3) .
O29A C30A 1.39(3) .
C30A O31A 1.37(3) .
C30A C35A 1.60(4) .
O31A C32A 1.395(15) .
C32A C73A 1.500(16) .
C32A C33A 1.505(14) .
C33A O36A 1.35(3) .
C33A C34A 1.42(3) .
C34A C35A 1.505(17) .
C34A O75A 1.51(3) .
C35A O76A 1.53(3) .
O36A C37A 1.39(3) .
C37A O38A 1.52(3) .
C37A C42A 1.55(4) .
O38A C39A 1.412(15) .
C39A C40A 1.42(3) .
C39A C77A 1.488(17) .
C40A C41A 1.38(4) .
C40A O43A 1.44(3) .
C41A O79A 1.48(3) .
C41A C42A 1.499(16) .
C42A O80A 1.48(3) .
O43A C44A 1.55(3) .
C44A O45A 1.31(4) .
C44A C49A 1.65(3) .
O45A C46A 1.53(3) .
C46A C81A 1.506(19) .
C46A C47A 1.62(4) .
C47A C48A 1.42(4) .
C47A O50A 1.57(4) .
C48A O83A 1.45(4) .
C48A C49A 1.57(4) .
C49A O84A 1.397(18) .
O50A C51A 1.52(3) .
C51A C56A 1.37(4) .
C51A O52A 1.49(3) .
O52A C53A 1.41(3) .
O52A Cs1 3.061(18) 3_645
C53A C85A 1.43(3) .
C53A C54A 1.63(3) .
C54A C55A 1.39(3) .
C55A O87A 1.44(3) .
C55A C56A 1.50(4) .
C56A O88A 1.63(3) .
C57A O58A 1.48(4) .
C61A O62A 1.56(4) .
C65A O66A 1.413(18) .
C69A O70A 1.47(3) .
C69A Cs1 3.86(3) .
O70A Cs1 2.936(19) .
C73A O74A 1.43(2) .
O76A Na3 2.28(3) .
C77A O78A 1.397(16) .
C81A O82A 1.44(3) .
C85A O86A 1.407(17) .
C85A Cs1 3.77(3) 3_645
O86A Cs1 3.16(3) 3_645
O1B C2B 1.42(3) .
O1B C54B 1.43(3) .
C2B O3B 1.41(3) .
C2B C7B 1.50(4) .
O3B C4B 1.47(3) .
C4B C5B 1.57(4) .
C4B C57B 1.62(4) .
C5B O8B 1.41(3) .
C5B C6B 1.66(4) .
C6B O59B 1.51(4) .
C6B C7B 1.58(4) .
C7B O60B 1.43(3) .
O8B C9B 1.46(3) .
C9B O10B 1.46(3) .
C9B C14B 1.48(4) .
O10B C11B 1.40(3) .
O10B Na3 2.68(2) 4_456
C11B C61B 1.54(4) .
C11B C12B 1.56(4) .
C12B O15B 1.40(3) .
C12B C13B 1.52(4) .
C13B O63B 1.44(3) .
C13B C14B 1.53(4) .
C14B O64B 1.36(3) .
O15B C16B 1.42(3) .
C16B C21B 1.32(4) .
C16B O17B 1.50(3) .
O17B C18B 1.394(16) .
C18B C65B 1.48(4) .
C18B C19B 1.51(3) .
C19B O22B 1.42(3) .
C19B C20B 1.501(17) .
C20B O67B 1.411(16) .
C20B C21B 1.74(4) .
C21B O68B 1.51(4) .
O22B C23B 1.50(3) .
C23B O24B 1.40(4) .
C23B C28B 1.68(5) .
O24B C25B 1.52(3) .
O24B Na2 2.48(2) .
C25B C69B 1.44(5) .
C25B C26B 1.50(4) .
C26B O29B 1.26(4) .
C26B C27B 1.58(4) .
C27B C28B 1.53(5) .
C27B O71B 1.62(4) .
C28B O72B 1.28(4) .
O29B C30B 1.64(4) .
C30B O31B 1.401(17) .
C30B C35B 1.73(5) .
O31B C32B 1.53(3) .
C32B C73B 1.43(4) .
C32B C33B 1.67(4) .
C33B O36B 1.41(4) .
C33B C34B 1.60(5) .
C34B C35B 1.70(5) .
C34B O75B 1.78(4) .
O36B C37B 1.36(3) .
C37B O38B 1.47(3) .
C37B C42B 1.58(4) .
O38B C39B 1.53(3) .
C39B C77B 1.41(3) .
C39B C40B 1.53(3) .
C40B O43B 1.36(3) .
C40B C41B 1.41(3) .
C41B C42B 1.49(4) .
C41B O79B 1.52(3) .
C42B O80B 1.46(3) .
C42B Na1 3.12(3) .
O43B C44B 1.42(3) .
C44B O45B 1.54(3) .
C44B C49B 1.56(4) .
O45B C46B 1.49(3) .
O45B Na1 2.53(2) 4_446
C46B C81B 1.47(4) .
C46B C47B 1.52(4) .
C47B O50B 1.46(3) .
C47B C48B 1.56(3) .
C48B C49B 1.40(4) .
C48B O83B 1.50(3) .
C49B O84B 1.42(3) .
O50B C51B 1.38(3) .
C51B O52B 1.54(3) .
C51B C56B 1.55(4) .
O52B C53B 1.42(3) .
C53B C85B 1.58(4) .
C53B C54B 1.65(4) .
C54B C55B 1.45(4) .
C55B O87B 1.44(3) .
C55B C56B 1.58(4) .
C56B O88B 1.46(3) .
C57B O58B 1.42(3) .
C61B O62B 1.34(3) .
O62B Na3 2.43(2) 4_456
C65B O66B 1.63(4) .
O66B Na2 2.36(3) .
O67B Na3 2.37(3) .
O68B Na3 2.36(3) .
C69B O70B 1.37(4) .
O70B Na2 2.46(2) .
C73B O74B 1.48(4) .
C77B O78B 1.40(3) .
O79B Na1 2.51(2) .
O80B Na1 2.39(2) .
C81B O82B 1.42(3) .
O82B Na1 2.41(2) 4_446
C85B O86B 1.36(4) .
Cs1 O52A 3.062(18) 3_655
Cs1 O86A 3.16(3) 3_655
Cs1 O62 3.261(18) 3_655
Cs1 C85A 3.77(3) 3_655
Cs1 W18 4.384(4) 3_655
Na1 O7W 2.36(2) .
Na1 O82B 2.41(2) 4_546
Na1 O7 2.475(18) 3_645
Na1 O45B 2.53(2) 4_546
Na2 O8W 2.34(3) .
Na2 O9W 2.47(3) .
Na2 O40 2.50(2) 2_655
Na3 O62B 2.43(2) 4_556
Na3 O56 2.67(2) 3_655
Na3 O10B 2.68(2) 4_556
